data_4125224
loop_
_publ_author_name
'Liu, Zhichang'
'Samanta, Avik'
'Lei, Juying'
'Sun, Junling'
'Wang, Yuping'
'Stoddart, J. Fraser'

_publ_section_title
;
 Cation-Dependent Gold Recovery with \a-Cyclodextrin Facilitated by
 Second-Sphere Coordination.
;
_journal_issue 36
_journal_name_full 'Journal of the American Chemical Society'
_journal_page_first 11643
_journal_page_last 11653
_journal_paper_doi 10.1021/jacs.6b04986
_journal_volume 138
_journal_year 2016
_chemical_absolute_configuration ad
_chemical_formula_moiety 'C72 H124 O62 Rb, Au Br4, C2 H6 O, 6(H2 O)'
_chemical_formula_sum 'C74 H142 Au Br4 O69 Rb'
_chemical_formula_weight 2737.95
_chemical_name_systematic
;
 ?
;
_space_group_crystal_system monoclinic
_space_group_IT_number 4
_space_group_name_Hall 'P 2yb'
_space_group_name_H-M_alt 'P 1 21 1'
_symmetry_space_group_name_Hall 'P 2yb'
_symmetry_space_group_name_H-M 'P 1 21 1'
_atom_sites_solution_hydrogens mixed
_atom_sites_solution_primary direct
_audit_creation_date 2014-04-07
_audit_creation_method
;
Olex2 1.2
(compiled 2014.03.20 svn.r2914 for OlexSys, GUI svn.r4816)
;
_cell_angle_alpha 90
_cell_angle_beta 90.259(3)
_cell_angle_gamma 90
_cell_formula_units_Z 2
_cell_length_a 16.3791(10)
_cell_length_b 14.2585(8)
_cell_length_c 23.6538(13)
_cell_measurement_reflns_used 9567
_cell_measurement_temperature 100(2)
_cell_measurement_theta_max 65.092
_cell_measurement_theta_min 6.232
_cell_volume 5524.1(5)
_computing_cell_refinement 'SAINT V7.23A (Bruker, 2005)'
_computing_data_collection 'APEX2 V2.1-4 (Bruker, 2007)'
_computing_data_reduction 'Bruker SAINT'
_computing_molecular_graphics 'Olex2 (Dolomanov et al., 2009)'
_computing_publication_material 'Olex2 (Dolomanov et al., 2009)'
_computing_structure_refinement 'ShelXL (Sheldrick, 2008)'
_computing_structure_solution 'ShelXT (Sheldrick, 2008)'
_diffrn_ambient_temperature 100.0
_diffrn_detector_area_resol_mean 8
_diffrn_measured_fraction_theta_full 0.934
_diffrn_measured_fraction_theta_max 0.988
_diffrn_measurement_device_type 'Bruker Kappa APEX CCD area detector'
_diffrn_measurement_method '\w and \f scans'
_diffrn_radiation_monochromator 'Quazar optics'
_diffrn_radiation_type CuK\a
_diffrn_radiation_wavelength 1.54178
_diffrn_reflns_av_R_equivalents 0.0325
_diffrn_reflns_av_unetI/netI 0.0251
_diffrn_reflns_Laue_measured_fraction_full 0.934
_diffrn_reflns_Laue_measured_fraction_max 0.988
_diffrn_reflns_limit_h_max 19
_diffrn_reflns_limit_h_min -11
_diffrn_reflns_limit_k_max 16
_diffrn_reflns_limit_k_min -16
_diffrn_reflns_limit_l_max 27
_diffrn_reflns_limit_l_min -27
_diffrn_reflns_number 89002
_diffrn_reflns_point_group_measured_fraction_full 0.930
_diffrn_reflns_point_group_measured_fraction_max 0.984
_diffrn_reflns_theta_full 67.679
_diffrn_reflns_theta_max 65.132
_diffrn_reflns_theta_min 1.868
_diffrn_source microsource
_exptl_absorpt_coefficient_mu 5.671
_exptl_absorpt_correction_T_max 0.7526
_exptl_absorpt_correction_T_min 0.6082
_exptl_absorpt_correction_type multi-scan
_exptl_absorpt_process_details
;
SADABS-2012/1 (Bruker,2012) was used for absorption correction.
wR2(int) was 0.0646 before and 0.0494 after correction.
The Ratio of minimum to maximum transmission is 0.8081.
The \l/2 correction factor is 0.0015.
;
_exptl_crystal_colour red
_exptl_crystal_colour_primary red
_exptl_crystal_density_diffrn 1.646
_exptl_crystal_description block
_exptl_crystal_F_000 2788
_exptl_crystal_size_max 0.235
_exptl_crystal_size_mid 0.184
_exptl_crystal_size_min 0.136
_refine_diff_density_max 3.384
_refine_diff_density_min -1.180
_refine_diff_density_rms 0.148
_refine_ls_abs_structure_details
;
 Flack x determined using 8774 quotients [(I+)-(I-)]/[(I+)+(I-)]
 (Parsons and Flack (2004), Acta Cryst. A60, s61).
;
_refine_ls_abs_structure_Flack 0.021(2)
_refine_ls_extinction_method none
_refine_ls_goodness_of_fit_ref 1.074
_refine_ls_hydrogen_treatment mixed
_refine_ls_matrix_type full
_refine_ls_number_parameters 1455
_refine_ls_number_reflns 18593
_refine_ls_number_restraints 1283
_refine_ls_restrained_S_all 1.053
_refine_ls_R_factor_all 0.0513
_refine_ls_R_factor_gt 0.0512
_refine_ls_shift/su_max 0.001
_refine_ls_shift/su_mean 0.000
_refine_ls_structure_factor_coef Fsqd
_refine_ls_weighting_details 'w=1/[\s^2^(Fo^2^)+(0.0805P)^2^+27.2857P] where P=(Fo^2^+2Fc^2^)/3'
_refine_ls_weighting_scheme calc
_refine_ls_wR_factor_gt 0.1421
_refine_ls_wR_factor_ref 0.1424
_reflns_Friedel_coverage 0.907
_reflns_Friedel_fraction_full 0.925
_reflns_Friedel_fraction_max 0.980
_reflns_number_gt 18529
_reflns_number_total 18593
_reflns_threshold_expression 'I > 2\s(I)'
_cod_data_source_file ja6b04986_si_003.cif
_cod_data_source_block n3438
_cod_depositor_comments 'Adding full bibliography for 4125213--4125224.cif.'
_cod_database_code 4125224
_shelxl_version_number 2013-4
_shelx_space_group_comment
;
The symmetry employed for this shelxl refinement is uniquely defined
by the following loop, which should always be used as a source of
symmetry information in preference to the above space-group names.
They are only intended as comments.
;
_shelx_estimated_absorpt_t_max 0.513
_shelx_estimated_absorpt_t_min 0.349
_olex2_refinement_description
;
1. Fixed Uiso
 At 1.2 times of:
  All C(H) groups, All C(H,H) groups
 At 1.5 times of:
  All C(H,H,H) groups, All O(H) groups, All O(H,H) groups
2. Restrained distances
 O52-H52
 0.87 with sigma of 0.01
 O51-H51
 0.87 with sigma of 0.01
 O16-H16
 0.87 with sigma of 0.01
 O17-H17
 0.87 with sigma of 0.01
 C63-H52
 1.874318 with sigma of 0.02
 Rb1-H52
 3.464094 with sigma of 0.02
 C62-H51
 1.884118 with sigma of 0.02
 Rb1-H51
 3.667195 with sigma of 0.02
 C20-H16
 1.911582 with sigma of 0.02
 Rb1-H16
 3.209211 with sigma of 0.02
 C21-H17
 1.894768 with sigma of 0.02
 Rb1-H17
 4.253243 with sigma of 0.02
3. Rigid bond restraints
 Rb2, Rb3, Rb1
 with sigma for 1-2 distances of 0.01 and sigma for 1-3 distances of 0.01
 Br2A, Br1, Br3A, Br1A, Br3, Br2, Br4, Br4A
 with sigma for 1-2 distances of 0.01 and sigma for 1-3 distances of 0.01
4. Uiso/Uaniso restraints and constraints
Rb2 \\sim Rb3 \\sim Rb1: within 1.7A with sigma of 0.01 and sigma for terminal
atoms of 0.02
Br2A \\sim Br1 \\sim Br3A \\sim Br1A \\sim Br3 \\sim Br2 \\sim Br4 \\sim Br4A:
within 1.7A with sigma of 0.01 and sigma for terminal atoms of 0.02
5. Rigid body (RIGU) restrains
 All non-hydrogen atoms
 with sigma for 1-2 distances of 0.004 and sigma for 1-3 distances of 0.004
6. Others
 1*[Sof(Rb2)]+1*[Sof(Rb1)]+1*[Sof(Rb3)]=1 with esd of 0.00001
 Sof(Br1A)=Sof(Br2A)=Sof(Br3A)=Sof(Br4A)=1-FVAR(3)
 Sof(Br1)=Sof(Br2)=Sof(Br3)=Sof(Br4)=FVAR(3)
7.a Free rotating group:
 O64(H64A,H64B), O65(H65A,H65B), O66(H66C,H66D), O68(H68A,H68B), O69(H69A,H69B)
7.b Rotating group:
 O61(H61A,H61B), O62(H62A,H62B), O63(H63A,H63B)
7.c Ternary CH refined with riding coordinates:
 C1(H1A), C2(H2A), C3(H3), C4(H4A), C5(H5), C7(H7A), C8(H8), C9(H9A), C10(H10),
  C11(H11A), C13(H13), C14(H14A), C15(H15), C16(H16A), C17(H17A), C19(H19A),
 C20(H20), C21(H21A), C22(H22A), C23(H23), C25(H25), C26(H26A), C27(H27A),
 C28(H28), C29(H29A), C31(H31A), C32(H32A), C33(H33), C34(H34A), C35(H35),
 C37(H37A), C38(H38), C39(H39A), C40(H40), C41(H41A), C43(H43), C44(H44A),
 C45(H45), C46(H46A), C47(H47A), C49(H49A), C50(H50), C51(H51A), C52(H52A),
 C53(H53), C55(H55), C56(H56A), C57(H57A), C58(H58), C59(H59A), C61(H61),
 C62(H62), C63(H63), C64(H64), C65(H65), C67(H67), C68(H68), C69(H69), C70(H70),
  C71(H71)
7.d Secondary CH2 refined with riding coordinates:
 C6(H6A,H6B), C12(H12A,H12B), C18(H18A,H18B), C24(H24A,H24B), C30(H30A,H30B),
 C36(H36A,H36B), C42(H42A,H42B), C48(H48A,H48B), C54(H54A,H54B), C60(H60A,H60B),
  C66(H66A,H66B), C72(H72A,H72B), C73(H73A,H73B)
7.e Tetrahedral OH refined with riding coordinates:
 O4(H4), O14(H14), O24(H24), O34(H34), O37(H37), O39(H39), O41(H41), O54(H54),
 O56(H56)
7.f Idealised Me refined as rotating group:
 C74(H74A,H74B,H74C)
7.g Idealised tetrahedral OH refined as rotating group:
 O1(H1), O2(H2), O6(H6), O7(H7), O9(H9), O11(H11), O12(H12), O19(H19),
 O21(H21), O22(H22), O26(H26), O27(H27), O29(H29), O31(H31), O32(H32), O36(H36),
  O42(H42), O44(H44), O46(H46), O47(H47), O49(H49), O57(H57), O59(H59),
 O70(H70A)
;
_smtbx_masks_special_details
;
The solvent masking procedure as implemented in Olex2 was used to remove the
electronic contribution of solvent molecules from the refinement.  As the exact
solvent content is not known, only the atoms used in the refinement model are
reported in the formula here.

Total solvent accessible volume / cell = 417.5 Ang^3^ [7.6%]
Total electron count / cell = 75.0
;

loop_
_space_group_symop_operation_xyz
'x, y, z'
'-x, y+1/2, -z'

loop_
_atom_site_label
_atom_site_type_symbol
_atom_site_fract_x
_atom_site_fract_y
_atom_site_fract_z
_atom_site_U_iso_or_equiv
_atom_site_adp_type
_atom_site_occupancy
_atom_site_site_symmetry_order
_atom_site_calc_flag
_atom_site_refinement_flags_posn
_atom_site_refinement_flags_adp
_atom_site_refinement_flags_occupancy
_atom_site_disorder_assembly
_atom_site_disorder_group
Au1 Au 0.95710(2) 0.00391(3) 0.24869(2) 0.02567(13) Uani 1 1 d . . . . .
Br1 Br 0.9360(3) 0.0325(2) 0.34791(12) 0.0480(8) Uani 0.844(11) 1 d . U P A 1
Br2 Br 1.10356(12) 0.01554(18) 0.26136(15) 0.0443(8) Uani 0.844(11) 1 d . U P A 1
Br3 Br 0.9787(2) -0.03235(18) 0.15028(10) 0.0388(7) Uani 0.844(11) 1 d . U P A 1
Br4 Br 0.81072(11) -0.00255(19) 0.23345(17) 0.0457(7) Uani 0.844(11) 1 d . U P A 1
Br1A Br 0.9705(14) 0.0251(17) 0.3476(8) 0.058(4) Uani 0.156(11) 1 d . U P A 2
Br2A Br 1.1066(11) -0.0047(16) 0.2363(11) 0.080(5) Uani 0.156(11) 1 d . U P A 2
Br3A Br 0.9437(16) -0.0303(16) 0.1524(7) 0.064(5) Uani 0.156(11) 1 d . U P A 2
Br4A Br 0.8092(9) 0.0037(16) 0.2619(12) 0.072(4) Uani 0.156(11) 1 d . U P A 2
Rb1 Rb 1.44315(11) -0.47820(12) 0.31782(10) 0.0284(6) Uani 0.469(3) 1 d D U P . .
Rb2 Rb 0.87923(19) 0.4894(2) 0.25221(14) 0.0448(10) Uani 0.372(3) 1 d . U P . .
Rb3 Rb 0.9610(4) -0.4149(5) 0.1608(3) 0.0374(19) Uani 0.159(3) 1 d . U P . .
O1 O 1.5297(5) 0.3160(8) 0.1754(3) 0.049(3) Uani 1 1 d . . . . .
H1 H 1.4983 0.2706 0.1691 0.073 Uiso 1 1 calc GR . . . .
O2 O 1.5323(5) 0.3651(6) 0.2926(3) 0.0331(17) Uani 1 1 d . . . . .
H2 H 1.5348 0.3254 0.3188 0.050 Uiso 1 1 calc GR . . . .
O3 O 1.7487(4) 0.3299(5) 0.2620(3) 0.0273(15) Uani 1 1 d . . . . .
O4 O 1.8463(6) 0.3436(9) 0.1670(4) 0.065(3) Uani 1 1 d . . . . .
H4 H 1.8572 0.3819 0.1930 0.098 Uiso 1 1 calc R . . . .
O5 O 1.6627(4) 0.2516(4) 0.3229(2) 0.0146(12) Uani 1 1 d . . . . .
O6 O 1.5287(4) 0.2692(5) 0.3965(3) 0.0207(14) Uani 1 1 d . . . . .
H6 H 1.4841 0.2452 0.4063 0.031 Uiso 1 1 calc GR . . . .
O7 O 1.5305(4) 0.1289(5) 0.4872(3) 0.0199(13) Uani 1 1 d . . . . .
H7 H 1.5341 0.0715 0.4797 0.030 Uiso 1 1 calc GR . . . .
O8 O 1.7474(4) 0.1660(4) 0.4570(3) 0.0164(12) Uani 1 1 d . . . . .
O9 O 1.8248(4) 0.3342(5) 0.4154(3) 0.0272(15) Uani 1 1 d . . . . .
H9 H 1.8602 0.3691 0.4007 0.041 Uiso 1 1 calc GR . . . .
O10 O 1.6649(3) 0.0357(4) 0.4388(2) 0.0132(12) Uani 1 1 d . . . . .
O11 O 1.5304(4) -0.0743(5) 0.4738(3) 0.0258(15) Uani 1 1 d . . . . .
H11 H 1.5277 -0.0161 0.4688 0.039 Uiso 1 1 calc GR . . . .
O12 O 1.5441(4) -0.2665(5) 0.4340(3) 0.0255(15) Uani 1 1 d . . . . .
H12 H 1.5297 -0.3056 0.4587 0.038 Uiso 1 1 calc GR . . . .
O13 O 1.7572(4) -0.1968(5) 0.4471(3) 0.0193(13) Uani 1 1 d . . . . .
O14 O 1.8309(5) -0.0722(5) 0.5257(3) 0.0340(17) Uani 1 1 d . . . . .
H14 H 1.7952 -0.0388 0.5412 0.051 Uiso 1 1 calc R . . . .
O15 O 1.6803(4) -0.2259(5) 0.3662(3) 0.0199(13) Uani 1 1 d . . . . .
O16 O 1.5825(6) -0.3835(7) 0.3345(5) 0.058(2) Uani 1 1 d D . . . .
H16 H 1.608(6) -0.388(11) 0.367(3) 0.087 Uiso 1 1 d DR . . . .
O17 O 1.5800(7) -0.4148(7) 0.2144(5) 0.064(3) Uani 1 1 d D . . . .
H17 H 1.590(4) -0.395(11) 0.1799(18) 0.096 Uiso 1 1 d DR . . . .
O18 O 1.7819(5) -0.3187(5) 0.2405(3) 0.0306(16) Uani 1 1 d . . . . .
O19 O 1.8873(5) -0.3056(6) 0.3348(3) 0.0385(19) Uani 1 1 d . . . . .
H19 H 1.9253 -0.3210 0.3129 0.058 Uiso 1 1 calc GR . . . .
O20 O 1.6745(5) -0.2674(5) 0.1823(3) 0.0218(14) Uani 1 1 d . . . . .
O21 O 1.5372(4) -0.2920(5) 0.1116(3) 0.0251(15) Uani 1 1 d . . . . .
H21 H 1.5205 -0.2887 0.1451 0.038 Uiso 1 1 calc GR . . . .
O22 O 1.5289(4) -0.1501(5) 0.0217(3) 0.0172(13) Uani 1 1 d . . . . .
H22 H 1.4901 -0.1886 0.0234 0.026 Uiso 1 1 calc GR . . . .
O23 O 1.7480(4) -0.1781(5) 0.0454(3) 0.0173(13) Uani 1 1 d . . . . .
O24 O 1.8415(4) -0.3345(5) 0.0901(3) 0.0254(14) Uani 1 1 d . . . . .
H24 H 1.7950 -0.3544 0.0810 0.038 Uiso 1 1 calc R . . . .
O25 O 1.6620(4) -0.0509(4) 0.0642(2) 0.0133(12) Uani 1 1 d . . . . .
O26 O 1.5307(4) 0.0572(5) 0.0230(3) 0.0206(14) Uani 1 1 d . . . . .
H26 H 1.5356 -0.0013 0.0205 0.031 Uiso 1 1 calc GR . . . .
O27 O 1.5338(4) 0.2479(5) 0.0657(3) 0.0186(13) Uani 1 1 d . . . . .
H27 H 1.5451 0.2775 0.0954 0.028 Uiso 1 1 calc GR . . . .
O28 O 1.7504(4) 0.1854(4) 0.0596(3) 0.0166(13) Uani 1 1 d . . . . .
O29 O 1.8330(4) 0.0646(5) -0.0171(3) 0.0213(13) Uani 1 1 d . . . . .
H29 H 1.7858 0.0716 -0.0304 0.032 Uiso 1 1 calc GR . . . .
O30 O 1.6675(4) 0.2101(4) 0.1377(2) 0.0146(12) Uani 1 1 d . . . . .
O31 O 1.3783(4) 0.1365(5) 0.0577(4) 0.0293(16) Uani 1 1 d . . . . .
H31 H 1.4205 0.1031 0.0595 0.044 Uiso 1 1 calc GR . . . .
O32 O 1.3708(4) -0.0492(5) 0.0131(3) 0.0245(14) Uani 1 1 d . . . . .
H32 H 1.3604 -0.0959 -0.0073 0.037 Uiso 1 1 calc GR . . . .
O33 O 1.1554(3) 0.0097(5) 0.0223(2) 0.0191(12) Uani 1 1 d . . . . .
O34 O 1.0802(4) 0.1898(5) 0.0088(3) 0.0251(15) Uani 1 1 d . . . . .
H34 H 1.1229 0.1769 -0.0091 0.038 Uiso 1 1 calc R . . . .
O35 O 1.2359(4) 0.1952(5) 0.1147(3) 0.0192(13) Uani 1 1 d . . . . .
O36 O 1.3659(4) 0.3245(5) 0.1055(3) 0.0253(14) Uani 1 1 d . . . . .
H36 H 1.3724 0.2664 0.1021 0.038 Uiso 1 1 calc GR . . . .
O37 O 1.3701(4) 0.3591(5) 0.2254(3) 0.0294(15) Uani 1 1 d . . . . .
H37 H 1.3957 0.3225 0.2469 0.044 Uiso 1 1 calc R . . . .
O38 O 1.1494(4) 0.3139(5) 0.1433(3) 0.0257(15) Uani 1 1 d . . . . .
O39 O 1.0641(6) 0.4118(8) 0.2283(4) 0.060(3) Uani 1 1 d . . . . .
H39 H 1.1033 0.4359 0.2462 0.090 Uiso 1 1 calc R . . . .
O40 O 1.2328(4) 0.2799(5) 0.2852(3) 0.0217(14) Uani 1 1 d . . . . .
O41 O 1.3731(4) 0.3423(5) 0.3429(3) 0.0262(15) Uani 1 1 d . . . . .
H41 H 1.4136 0.3139 0.3566 0.039 Uiso 1 1 calc R . . . .
O42 O 1.3767(4) 0.1905(5) 0.4177(3) 0.0197(13) Uani 1 1 d . . . . .
H42 H 1.3648 0.1554 0.4450 0.030 Uiso 1 1 calc GR . . . .
O43 O 1.1554(4) 0.3058(4) 0.3671(3) 0.0199(13) Uani 1 1 d . . . . .
O44 O 1.0810(4) 0.2544(5) 0.4701(3) 0.0263(15) Uani 1 1 d . . . . .
H44 H 1.0375 0.2848 0.4743 0.039 Uiso 1 1 calc GR . . . .
O45 O 1.2294(4) 0.0779(4) 0.4179(2) 0.0149(12) Uani 1 1 d . . . . .
O46 O 1.3654(4) 0.0308(5) 0.4839(3) 0.0265(15) Uani 1 1 d . . . . .
H46 H 1.3981 0.0161 0.4582 0.040 Uiso 1 1 calc GR . . . .
O47 O 1.3721(4) -0.1522(5) 0.4391(3) 0.0257(15) Uani 1 1 d . . . . .
H47 H 1.3671 -0.2033 0.4218 0.038 Uiso 1 1 calc GR . . . .
O48 O 1.1499(4) -0.0230(4) 0.4719(2) 0.0157(12) Uani 1 1 d . . . . .
O49 O 1.0709(5) -0.1903(6) 0.4948(3) 0.0334(18) Uani 1 1 d . . . . .
H49 H 1.0656 -0.1499 0.5204 0.050 Uiso 1 1 calc GR . . . .
O50 O 1.2311(4) -0.2144(5) 0.3814(3) 0.0209(13) Uani 1 1 d . . . . .
O51 O 1.3163(6) -0.3835(7) 0.3843(4) 0.050(2) Uani 1 1 d D . . . .
H51 H 1.314(3) -0.343(7) 0.412(3) 0.075 Uiso 1 1 d DR . . . .
O52 O 1.2963(6) -0.4339(7) 0.2669(3) 0.044(2) Uani 1 1 d D . . . .
H52 H 1.272(5) -0.442(7) 0.234(3) 0.066 Uiso 1 1 d DR . . . .
O53 O 1.1168(5) -0.2926(5) 0.3460(3) 0.0301(15) Uani 1 1 d . . . . .
O54 O 1.0031(5) -0.3305(6) 0.2577(3) 0.0342(17) Uani 1 1 d . . . . .
H54 H 1.0186 -0.3664 0.2838 0.051 Uiso 1 1 calc R . . . .
O55 O 1.2096(4) -0.2916(5) 0.2069(3) 0.0218(14) Uani 1 1 d . . . . .
O56 O 1.3537(4) -0.3654(5) 0.1613(3) 0.0244(14) Uani 1 1 d . . . . .
H56 H 1.3847 -0.3989 0.1416 0.037 Uiso 1 1 calc R . . . .
O57 O 1.3741(4) -0.2165(5) 0.0836(3) 0.0181(13) Uani 1 1 d . . . . .
H57 H 1.3754 -0.1626 0.0692 0.027 Uiso 1 1 calc GR . . . .
O58 O 1.1425(4) -0.3175(4) 0.1220(3) 0.0179(13) Uani 1 1 d . . . . .
O59 O 1.0781(4) -0.2606(5) 0.0184(3) 0.0211(14) Uani 1 1 d . . . . .
H59 H 1.1242 -0.2863 0.0171 0.032 Uiso 1 1 calc GR . . . .
O60 O 1.2325(4) -0.0944(4) 0.0757(2) 0.0146(12) Uani 1 1 d . . . . .
O61 O 1.4299(6) -0.2505(8) 0.3481(5) 0.063(3) Uani 1 1 d . . . . .
H61A H 1.4238 -0.2169 0.3163 0.094 Uiso 1 1 d GR . . . .
H61B H 1.4754 -0.2313 0.3659 0.094 Uiso 1 1 d GR . . . .
O62 O 1.0610(4) -0.5305(5) 0.0947(3) 0.0303(16) Uani 1 1 d . . . . .
H62A H 1.0893 -0.5707 0.1167 0.046 Uiso 1 1 d GR . . . .
H62B H 1.0970 -0.4958 0.0750 0.046 Uiso 1 1 d GR . . . .
O63 O 0.8134(7) 0.4942(8) 0.3504(6) 0.083(3) Uani 1 1 d . . . . .
H63A H 0.8227 0.5427 0.3787 0.124 Uiso 1 1 d GR . . . .
H63B H 0.7749 0.4486 0.3654 0.124 Uiso 1 1 d GR . . . .
C1 C 1.6754(6) 0.2822(7) 0.1781(4) 0.0189(18) Uani 1 1 d . . . . .
H1A H 1.6856 0.3436 0.1590 0.023 Uiso 1 1 calc R . . . .
C2 C 1.5954(6) 0.2860(8) 0.2117(4) 0.0222(19) Uani 1 1 d . . . . .
H2A H 1.5829 0.2231 0.2282 0.027 Uiso 1 1 calc R . . . .
C3 C 1.6041(6) 0.3584(7) 0.2583(4) 0.0210(18) Uani 1 1 d . . . . .
H3 H 1.6134 0.4209 0.2402 0.025 Uiso 1 1 calc R . . . .
C4 C 1.6787(6) 0.3358(7) 0.2952(4) 0.0227(18) Uani 1 1 d . . . . .
H4A H 1.6861 0.3866 0.3239 0.027 Uiso 1 1 calc R . . . .
C5 C 1.7445(6) 0.2593(8) 0.2185(4) 0.0224(19) Uani 1 1 d . . . . .
H5 H 1.7332 0.1973 0.2366 0.027 Uiso 1 1 calc R . . . .
C6 C 1.8288(7) 0.2554(11) 0.1908(5) 0.046(3) Uani 1 1 d . . . . .
H6A H 1.8708 0.2391 0.2193 0.055 Uiso 1 1 calc R . . . .
H6B H 1.8293 0.2067 0.1609 0.055 Uiso 1 1 calc R . . . .
C7 C 1.6705(5) 0.2485(6) 0.3832(4) 0.0141(17) Uani 1 1 d . . . . .
H7A H 1.6756 0.3136 0.3986 0.017 Uiso 1 1 calc R . . . .
C8 C 1.5927(5) 0.2032(6) 0.4046(4) 0.0145(16) Uani 1 1 d . . . . .
H8 H 1.5809 0.1456 0.3819 0.017 Uiso 1 1 calc R . . . .
C9 C 1.6011(5) 0.1766(6) 0.4661(4) 0.0145(16) Uani 1 1 d . . . . .
H9A H 1.6088 0.2353 0.4886 0.017 Uiso 1 1 calc R . . . .
C10 C 1.6764(5) 0.1159(7) 0.4737(4) 0.0173(17) Uani 1 1 d . . . . .
H10 H 1.6816 0.0962 0.5141 0.021 Uiso 1 1 calc R . . . .
C11 C 1.7467(5) 0.1908(6) 0.3986(4) 0.0138(16) Uani 1 1 d . . . . .
H11A H 1.7478 0.1324 0.3752 0.017 Uiso 1 1 calc R . . . .
C12 C 1.8259(6) 0.2464(7) 0.3888(4) 0.0215(19) Uani 1 1 d . . . . .
H12A H 1.8727 0.2097 0.4035 0.026 Uiso 1 1 calc R . . . .
H12B H 1.8339 0.2553 0.3477 0.026 Uiso 1 1 calc R . . . .
C13 C 1.6745(5) -0.0559(6) 0.4619(3) 0.0139(16) Uani 1 1 d . . . . .
H13 H 1.6775 -0.0520 0.5040 0.017 Uiso 1 1 calc R . . . .
C14 C 1.5990(5) -0.1109(7) 0.4445(4) 0.0171(17) Uani 1 1 d . . . . .
H14A H 1.5899 -0.1011 0.4031 0.021 Uiso 1 1 calc R . . . .
C15 C 1.6115(5) -0.2142(7) 0.4544(4) 0.0168(17) Uani 1 1 d . . . . .
H15 H 1.6174 -0.2255 0.4960 0.020 Uiso 1 1 calc R . . . .
C16 C 1.6902(6) -0.2465(7) 0.4247(4) 0.0203(18) Uani 1 1 d . . . . .
H16A H 1.6982 -0.3154 0.4303 0.024 Uiso 1 1 calc R . . . .
C17 C 1.7537(5) -0.0981(7) 0.4390(4) 0.0171(17) Uani 1 1 d . . . . .
H17A H 1.7567 -0.0848 0.3976 0.021 Uiso 1 1 calc R . . . .
C18 C 1.8294(6) -0.0569(7) 0.4675(5) 0.027(2) Uani 1 1 d . . . . .
H18A H 1.8787 -0.0852 0.4505 0.033 Uiso 1 1 calc R . . . .
H18B H 1.8312 0.0114 0.4602 0.033 Uiso 1 1 calc R . . . .
C19 C 1.7038(7) -0.2951(7) 0.3267(4) 0.025(2) Uani 1 1 d . . . . .
H19A H 1.7293 -0.3488 0.3474 0.030 Uiso 1 1 calc R . . . .
C20 C 1.6302(8) -0.3290(9) 0.2956(5) 0.042(3) Uani 1 1 d D . . . .
H20 H 1.5976 -0.2743 0.2817 0.051 Uiso 1 1 calc R . . . .
C21 C 1.6524(8) -0.3912(9) 0.2466(5) 0.040(2) Uani 1 1 d D . . . .
H21A H 1.6770 -0.4503 0.2618 0.047 Uiso 1 1 calc R . . . .
C22 C 1.7124(8) -0.3452(7) 0.2093(5) 0.034(2) Uani 1 1 d . . . . .
H22A H 1.7295 -0.3911 0.1797 0.041 Uiso 1 1 calc R . . . .
C23 C 1.7655(6) -0.2540(7) 0.2858(4) 0.0230(19) Uani 1 1 d . . . . .
H23 H 1.7412 -0.1960 0.2689 0.028 Uiso 1 1 calc R . . . .
C24 C 1.8452(6) -0.2279(8) 0.3121(4) 0.030(2) Uani 1 1 d . . . . .
H24A H 1.8799 -0.1975 0.2833 0.036 Uiso 1 1 calc R . . . .
H24B H 1.8355 -0.1818 0.3426 0.036 Uiso 1 1 calc R . . . .
C25 C 1.6798(5) -0.2603(6) 0.1214(4) 0.0162(17) Uani 1 1 d . . . . .
H25 H 1.6873 -0.3246 0.1052 0.019 Uiso 1 1 calc R . . . .
C26 C 1.5975(5) -0.2224(7) 0.1025(4) 0.0170(17) Uani 1 1 d . . . . .
H26A H 1.5839 -0.1656 0.1254 0.020 Uiso 1 1 calc R . . . .
C27 C 1.6027(5) -0.1947(6) 0.0397(4) 0.0130(16) Uani 1 1 d . . . . .
H27A H 1.6110 -0.2527 0.0167 0.016 Uiso 1 1 calc R . . . .
C28 C 1.6751(5) -0.1289(6) 0.0305(3) 0.0139(16) Uani 1 1 d . . . . .
H28 H 1.6774 -0.1096 -0.0101 0.017 Uiso 1 1 calc R . . . .
C29 C 1.7518(5) -0.2001(7) 0.1049(4) 0.0182(18) Uani 1 1 d . . . . .
H29A H 1.7489 -0.1401 0.1267 0.022 Uiso 1 1 calc R . . . .
C30 C 1.8341(6) -0.2428(8) 0.1146(4) 0.026(2) Uani 1 1 d . . . . .
H30A H 1.8763 -0.2013 0.0983 0.031 Uiso 1 1 calc R . . . .
H30B H 1.8444 -0.2472 0.1558 0.031 Uiso 1 1 calc R . . . .
C31 C 1.6729(5) 0.0412(6) 0.0418(3) 0.0122(16) Uani 1 1 d . . . . .
H31A H 1.6792 0.0376 -0.0002 0.015 Uiso 1 1 calc R . . . .
C32 C 1.5953(5) 0.0938(6) 0.0559(4) 0.0138(16) Uani 1 1 d . . . . .
H32A H 1.5825 0.0829 0.0967 0.017 Uiso 1 1 calc R . . . .
C33 C 1.6050(6) 0.1981(7) 0.0467(4) 0.0167(18) Uani 1 1 d . . . . .
H33 H 1.6133 0.2106 0.0055 0.020 Uiso 1 1 calc R . . . .
C34 C 1.6807(5) 0.2310(6) 0.0800(3) 0.0144(16) Uani 1 1 d . . . . .
H34A H 1.6873 0.3003 0.0753 0.017 Uiso 1 1 calc R . . . .
C35 C 1.7495(5) 0.0863(6) 0.0680(4) 0.0141(16) Uani 1 1 d . . . . .
H35 H 1.7498 0.0733 0.1095 0.017 Uiso 1 1 calc R . . . .
C36 C 1.8282(5) 0.0482(7) 0.0427(4) 0.0220(19) Uani 1 1 d . . . . .
H36A H 1.8754 0.0785 0.0616 0.026 Uiso 1 1 calc R . . . .
H36B H 1.8315 -0.0200 0.0500 0.026 Uiso 1 1 calc R . . . .
C37 C 1.3079(5) 0.0790(6) 0.0638(4) 0.0174(17) Uani 1 1 d . . . . .
H37A H 1.3121 0.0435 0.1002 0.021 Uiso 1 1 calc R . . . .
C38 C 1.3013(5) 0.0101(8) 0.0154(4) 0.0206(16) Uani 1 1 d . . . . .
H38 H 1.2970 0.0459 -0.0209 0.025 Uiso 1 1 calc R . . . .
C39 C 1.2245(5) -0.0477(7) 0.0230(4) 0.0176(17) Uani 1 1 d . . . . .
H39A H 1.2203 -0.0950 -0.0080 0.021 Uiso 1 1 calc R . . . .
C40 C 1.1532(5) 0.0787(6) 0.0666(3) 0.0147(16) Uani 1 1 d . . . . .
H40 H 1.1509 0.0459 0.1039 0.018 Uiso 1 1 calc R . . . .
C41 C 1.2309(5) 0.1398(6) 0.0647(4) 0.0126(16) Uani 1 1 d . . . . .
H41A H 1.2294 0.1814 0.0307 0.015 Uiso 1 1 calc R . . . .
C42 C 1.0761(5) 0.1336(7) 0.0585(4) 0.0201(18) Uani 1 1 d . . . . .
H42A H 1.0292 0.0900 0.0555 0.024 Uiso 1 1 calc R . . . .
H42B H 1.0671 0.1744 0.0918 0.024 Uiso 1 1 calc R . . . .
C43 C 1.2197(6) 0.2909(7) 0.1123(4) 0.0207(18) Uani 1 1 d . . . . .
H43 H 1.2122 0.3103 0.0720 0.025 Uiso 1 1 calc R . . . .
C44 C 1.2939(6) 0.3424(7) 0.1376(4) 0.0231(19) Uani 1 1 d . . . . .
H44A H 1.2827 0.4114 0.1373 0.028 Uiso 1 1 calc R . . . .
C45 C 1.3049(6) 0.3102(7) 0.1990(4) 0.0239(19) Uani 1 1 d . . . . .
H45 H 1.3174 0.2415 0.1994 0.029 Uiso 1 1 calc R . . . .
C46 C 1.2274(6) 0.3270(7) 0.2319(4) 0.0241(19) Uani 1 1 d . . . . .
H46A H 1.2189 0.3958 0.2378 0.029 Uiso 1 1 calc R . . . .
C47 C 1.1514(6) 0.2829(8) 0.2025(4) 0.028(2) Uani 1 1 d . . . . .
H47A H 1.1563 0.2130 0.2037 0.033 Uiso 1 1 calc R . . . .
C48 C 1.0723(8) 0.3113(11) 0.2287(5) 0.047(3) Uani 1 1 d . . . . .
H48A H 1.0265 0.2829 0.2073 0.056 Uiso 1 1 calc R . . . .
H48B H 1.0700 0.2880 0.2680 0.056 Uiso 1 1 calc R . . . .
C49 C 1.2257(6) 0.3315(7) 0.3370(4) 0.0208(18) Uani 1 1 d . . . . .
H49A H 1.2228 0.4000 0.3280 0.025 Uiso 1 1 calc R . . . .
C50 C 1.3012(6) 0.3130(7) 0.3708(4) 0.0203(18) Uani 1 1 d . . . . .
H50 H 1.2971 0.3483 0.4072 0.024 Uiso 1 1 calc R . . . .
C51 C 1.3057(5) 0.2076(6) 0.3845(4) 0.0142(16) Uani 1 1 d . . . . .
H51A H 1.3096 0.1713 0.3485 0.017 Uiso 1 1 calc R . . . .
C52 C 1.2289(5) 0.1791(6) 0.4153(4) 0.0130(16) Uani 1 1 d . . . . .
H52A H 1.2285 0.2062 0.4542 0.016 Uiso 1 1 calc R . . . .
C53 C 1.1514(5) 0.2091(6) 0.3825(4) 0.0168(17) Uani 1 1 d . . . . .
H53 H 1.1454 0.1699 0.3477 0.020 Uiso 1 1 calc R . . . .
C54 C 1.0756(6) 0.1989(7) 0.4187(4) 0.0218(19) Uani 1 1 d . . . . .
H54A H 1.0272 0.2190 0.3966 0.026 Uiso 1 1 calc R . . . .
H54B H 1.0683 0.1321 0.4288 0.026 Uiso 1 1 calc R . . . .
C55 C 1.2214(6) 0.0323(6) 0.4712(4) 0.0188(17) Uani 1 1 d . . . . .
H55 H 1.2182 0.0807 0.5017 0.023 Uiso 1 1 calc R . . . .
C56 C 1.2952(5) -0.0266(6) 0.4804(4) 0.0176(17) Uani 1 1 d . . . . .
H56A H 1.2890 -0.0612 0.5169 0.021 Uiso 1 1 calc R . . . .
C57 C 1.3010(5) -0.0989(6) 0.4319(4) 0.0177(17) Uani 1 1 d . . . . .
H57A H 1.3049 -0.0642 0.3953 0.021 Uiso 1 1 calc R . . . .
C58 C 1.2233(6) -0.1570(7) 0.4312(4) 0.0168(17) Uani 1 1 d . . . . .
H58 H 1.2216 -0.1979 0.4655 0.020 Uiso 1 1 calc R . . . .
C59 C 1.1466(5) -0.0948(7) 0.4293(4) 0.0170(17) Uani 1 1 d . . . . .
H59A H 1.1430 -0.0643 0.3913 0.020 Uiso 1 1 calc R . . . .
C60 C 1.0673(5) -0.1454(7) 0.4406(4) 0.0192(18) Uani 1 1 d . . . . .
H60A H 1.0215 -0.1000 0.4398 0.023 Uiso 1 1 calc R . . . .
H60B H 1.0574 -0.1928 0.4108 0.023 Uiso 1 1 calc R . . . .
C61 C 1.1868(8) -0.2978(7) 0.3790(4) 0.030(2) Uani 1 1 d . . . . .
H61 H 1.1712 -0.3163 0.4183 0.036 Uiso 1 1 calc R . . . .
C62 C 1.2423(8) -0.3752(8) 0.3537(4) 0.035(2) Uani 1 1 d D . . . .
H62 H 1.2127 -0.4364 0.3563 0.042 Uiso 1 1 calc R . . . .
C63 C 1.2596(7) -0.3556(8) 0.2921(4) 0.033(2) Uani 1 1 d D . . . .
H63 H 1.2981 -0.3013 0.2896 0.040 Uiso 1 1 calc R . . . .
C64 C 1.1834(6) -0.3329(7) 0.2581(4) 0.0239(19) Uani 1 1 d . . . . .
H64 H 1.1513 -0.3912 0.2504 0.029 Uiso 1 1 calc R . . . .
C65 C 1.1303(6) -0.2594(7) 0.2887(4) 0.0234(19) Uani 1 1 d . . . . .
H65 H 1.1602 -0.1983 0.2901 0.028 Uiso 1 1 calc R . . . .
C66 C 1.0489(7) -0.2449(8) 0.2602(5) 0.030(2) Uani 1 1 d . . . . .
H66A H 1.0174 -0.1971 0.2813 0.036 Uiso 1 1 calc R . . . .
H66B H 1.0576 -0.2210 0.2214 0.036 Uiso 1 1 calc R . . . .
C67 C 1.2059(6) -0.3461(6) 0.1564(4) 0.0209(18) Uani 1 1 d . . . . .
H67 H 1.1995 -0.4139 0.1660 0.025 Uiso 1 1 calc R . . . .
C68 C 1.2882(6) -0.3301(7) 0.1266(4) 0.0193(18) Uani 1 1 d . . . . .
H68 H 1.2876 -0.3662 0.0904 0.023 Uiso 1 1 calc R . . . .
C69 C 1.3000(5) -0.2285(6) 0.1129(3) 0.0147(16) Uani 1 1 d . . . . .
H69 H 1.3025 -0.1920 0.1490 0.018 Uiso 1 1 calc R . . . .
C70 C 1.2271(5) -0.1945(6) 0.0782(3) 0.0102(15) Uani 1 1 d . . . . .
H70 H 1.2293 -0.2215 0.0392 0.012 Uiso 1 1 calc R . . . .
C71 C 1.1454(5) -0.2198(6) 0.1063(4) 0.0153(16) Uani 1 1 d . . . . .
H71 H 1.1390 -0.1808 0.1412 0.018 Uiso 1 1 calc R . . . .
C72 C 1.0730(5) -0.2030(7) 0.0682(4) 0.0194(18) Uani 1 1 d . . . . .
H72A H 1.0221 -0.2177 0.0888 0.023 Uiso 1 1 calc R . . . .
H72B H 1.0713 -0.1361 0.0571 0.023 Uiso 1 1 calc R . . . .
O70 O 1.5180(9) -0.0674(13) 0.1955(6) 0.096(4) Uani 1 1 d . . . . .
H70A H 1.4800 -0.0328 0.2069 0.143 Uiso 1 1 calc GR . . . .
C73 C 1.5981(11) -0.0332(15) 0.2194(7) 0.073(5) Uani 1 1 d . . . . .
H73A H 1.6143 0.0254 0.2001 0.088 Uiso 1 1 calc R . . . .
H73B H 1.6410 -0.0807 0.2126 0.088 Uiso 1 1 calc R . . . .
C74 C 1.5908(14) -0.0148(18) 0.2838(7) 0.093(7) Uani 1 1 d . . . . .
H74A H 1.5845 0.0526 0.2904 0.140 Uiso 1 1 calc GR . . . .
H74B H 1.6401 -0.0373 0.3030 0.140 Uiso 1 1 calc GR . . . .
H74C H 1.5430 -0.0481 0.2985 0.140 Uiso 1 1 calc GR . . . .
O64 O 1.4256(5) -0.4923(7) 0.0920(3) 0.0412(17) Uani 1 1 d . . . . .
H64A H 1.4757 -0.4722 0.0911 0.062 Uiso 1 1 d G . . . .
H64B H 1.4195 -0.5298 0.1207 0.062 Uiso 1 1 d G . . . .
O65 O 1.4040(6) -0.0264(10) -0.0996(5) 0.074(4) Uani 1 1 d . . . . .
H65A H 1.3631 0.0123 -0.1013 0.111 Uiso 1 1 d G . . . .
H65B H 1.4490 0.0048 -0.0940 0.111 Uiso 1 1 d G . . . .
O66 O 1.0787(6) -0.1404(9) -0.0663(4) 0.063(3) Uani 1 1 d . . . . .
H66C H 1.0345 -0.1621 -0.0821 0.095 Uiso 1 1 d G . . . .
H66D H 1.0937 -0.1777 -0.0391 0.095 Uiso 1 1 d G . . . .
O68 O 1.4471(8) -0.2299(13) 0.2334(5) 0.087(4) Uani 1 1 d . . . . .
H68A H 1.4462 -0.2868 0.2467 0.130 Uiso 1 1 d G . . . .
H68B H 1.4050 -0.2213 0.2115 0.130 Uiso 1 1 d G . . . .
O69 O 0.9109(6) 0.6364(7) 0.4415(4) 0.045(2) Uani 1 1 d . . . . .
H69A H 0.9574 0.6094 0.4343 0.068 Uiso 1 1 d G . . . .
H69B H 0.9164 0.6731 0.4707 0.068 Uiso 1 1 d G . . . .

loop_
_atom_site_aniso_label
_atom_site_aniso_U_11
_atom_site_aniso_U_22
_atom_site_aniso_U_33
_atom_site_aniso_U_23
_atom_site_aniso_U_13
_atom_site_aniso_U_12
Au1 0.0320(2) 0.0209(2) 0.0241(2) -0.00168(17) -0.00158(14) -0.00021(18)
Br1 0.062(2) 0.0533(12) 0.0290(9) -0.0163(7) 0.0074(13) -0.0075(14)
Br2 0.0331(9) 0.0439(14) 0.0557(16) -0.0019(10) -0.0093(9) -0.0077(8)
Br3 0.0465(16) 0.0457(9) 0.0242(8) -0.0010(6) 0.0028(10) -0.0044(11)
Br4 0.0333(8) 0.0447(10) 0.0589(17) 0.0034(13) -0.0045(9) 0.0040(8)
Br1A 0.053(9) 0.085(10) 0.036(5) -0.010(5) 0.005(6) 0.002(9)
Br2A 0.078(7) 0.089(10) 0.074(10) -0.031(9) 0.012(7) 0.007(7)
Br3A 0.058(10) 0.102(10) 0.033(5) -0.014(5) 0.003(6) -0.006(9)
Br4A 0.061(6) 0.086(8) 0.068(10) -0.001(10) -0.001(6) 0.001(7)
Rb1 0.0168(9) 0.0093(11) 0.0592(14) 0.0035(8) -0.0023(8) -0.0017(7)
Rb2 0.0449(17) 0.0373(19) 0.0522(18) 0.0139(14) -0.0060(13) -0.0218(14)
Rb3 0.036(4) 0.037(4) 0.039(4) 0.003(3) -0.004(3) -0.002(3)
O1 0.036(4) 0.089(7) 0.022(4) -0.020(4) -0.013(3) 0.032(4)
O2 0.039(4) 0.043(4) 0.018(3) 0.000(3) 0.000(3) 0.022(3)
O3 0.025(3) 0.038(4) 0.019(3) -0.009(3) 0.001(3) -0.015(3)
O4 0.059(6) 0.098(7) 0.039(5) -0.020(5) 0.025(4) -0.047(6)
O5 0.020(3) 0.015(3) 0.009(3) -0.005(2) -0.003(2) -0.003(2)
O6 0.014(3) 0.019(3) 0.029(4) 0.005(3) 0.004(3) 0.005(2)
O7 0.018(3) 0.021(3) 0.021(3) -0.003(3) 0.009(2) 0.003(3)
O8 0.014(3) 0.021(3) 0.014(3) 0.000(2) -0.001(2) -0.001(2)
O9 0.024(4) 0.030(4) 0.027(4) 0.001(3) -0.008(3) -0.012(3)
O10 0.014(3) 0.018(3) 0.008(3) 0.001(2) -0.002(2) 0.004(2)
O11 0.015(3) 0.031(4) 0.032(4) -0.002(3) 0.009(3) -0.004(3)
O12 0.027(3) 0.030(4) 0.020(3) 0.005(3) 0.005(3) -0.015(3)
O13 0.019(3) 0.018(3) 0.021(3) 0.003(2) 0.001(2) 0.003(2)
O14 0.033(4) 0.030(4) 0.039(4) 0.009(3) -0.017(3) -0.005(3)
O15 0.026(3) 0.019(3) 0.015(3) 0.006(2) 0.005(2) 0.001(3)
O16 0.056(5) 0.052(6) 0.067(6) 0.000(5) 0.009(4) -0.023(4)
O17 0.074(6) 0.043(5) 0.074(6) -0.007(5) -0.029(5) -0.018(5)
O18 0.044(4) 0.027(4) 0.020(3) -0.006(3) -0.002(3) 0.017(3)
O19 0.034(4) 0.056(5) 0.025(4) 0.008(4) 0.000(3) 0.009(4)
O20 0.035(4) 0.018(3) 0.012(3) -0.006(2) -0.001(3) 0.004(3)
O21 0.019(3) 0.029(4) 0.027(4) 0.006(3) 0.005(3) -0.005(3)
O22 0.007(3) 0.024(3) 0.021(3) -0.003(3) -0.005(2) -0.001(2)
O23 0.012(3) 0.025(3) 0.014(3) -0.008(2) -0.002(2) 0.006(2)
O24 0.020(3) 0.031(4) 0.026(3) -0.001(3) 0.003(3) 0.010(3)
O25 0.015(3) 0.015(3) 0.010(3) -0.002(2) 0.004(2) -0.002(2)
O26 0.010(3) 0.022(3) 0.030(3) -0.004(3) -0.009(2) -0.001(2)
O27 0.018(3) 0.019(3) 0.019(3) 0.001(2) -0.002(2) 0.005(2)
O28 0.015(3) 0.016(3) 0.019(3) 0.004(2) 0.002(2) -0.003(2)
O29 0.016(3) 0.025(3) 0.024(3) 0.003(3) 0.009(2) 0.001(3)
O30 0.016(3) 0.019(3) 0.009(3) 0.003(2) 0.001(2) -0.002(2)
O31 0.010(3) 0.019(3) 0.059(5) 0.008(3) 0.001(3) -0.003(3)
O32 0.017(3) 0.017(3) 0.040(4) 0.005(3) 0.008(3) 0.002(3)
O33 0.015(2) 0.027(3) 0.015(3) 0.003(3) -0.004(2) 0.001(3)
O34 0.015(3) 0.040(4) 0.021(3) 0.014(3) 0.000(2) 0.013(3)
O35 0.025(3) 0.021(3) 0.011(3) 0.003(2) -0.005(2) 0.004(2)
O36 0.024(3) 0.034(4) 0.017(3) 0.000(3) 0.002(3) 0.003(3)
O37 0.030(4) 0.036(4) 0.022(3) 0.001(3) -0.003(3) 0.001(3)
O38 0.027(3) 0.037(4) 0.014(3) 0.009(3) -0.004(2) 0.014(3)
O39 0.054(5) 0.079(6) 0.045(5) -0.011(5) 0.004(4) 0.037(5)
O40 0.037(4) 0.017(3) 0.011(3) -0.002(2) 0.000(2) 0.006(3)
O41 0.031(3) 0.025(3) 0.023(3) 0.002(3) 0.005(3) -0.002(3)
O42 0.017(3) 0.027(4) 0.016(3) 0.004(3) 0.002(2) -0.005(3)
O43 0.026(3) 0.017(3) 0.016(3) -0.002(2) -0.005(2) 0.007(2)
O44 0.013(3) 0.036(4) 0.030(3) -0.016(3) 0.004(3) 0.002(3)
O45 0.018(3) 0.014(3) 0.012(3) 0.001(2) 0.000(2) 0.000(2)
O46 0.020(3) 0.023(4) 0.036(4) 0.013(3) -0.003(3) -0.006(3)
O47 0.019(3) 0.026(4) 0.032(4) 0.002(3) 0.008(3) 0.003(3)
O48 0.016(3) 0.019(3) 0.012(3) -0.001(2) 0.003(2) -0.001(2)
O49 0.029(4) 0.054(5) 0.018(3) 0.012(3) -0.007(3) -0.020(4)
O50 0.025(3) 0.024(3) 0.014(3) -0.004(2) 0.009(2) 0.000(2)
O51 0.063(5) 0.054(5) 0.032(4) 0.001(4) 0.000(4) 0.011(4)
O52 0.048(5) 0.051(5) 0.033(4) -0.008(4) -0.002(3) 0.020(4)
O53 0.041(4) 0.028(4) 0.021(3) -0.005(3) 0.014(3) -0.013(3)
O54 0.032(4) 0.034(4) 0.037(4) -0.003(3) 0.001(3) -0.006(3)
O55 0.031(4) 0.018(3) 0.016(3) -0.005(2) 0.008(3) 0.000(3)
O56 0.030(3) 0.027(4) 0.016(3) -0.001(3) -0.005(3) 0.014(3)
O57 0.011(3) 0.024(3) 0.019(3) 0.001(3) 0.003(2) 0.006(2)
O58 0.025(3) 0.013(3) 0.016(3) -0.002(2) 0.004(2) -0.003(2)
O59 0.008(3) 0.029(4) 0.026(3) -0.011(3) 0.000(2) -0.003(2)
O60 0.018(3) 0.014(3) 0.012(3) 0.001(2) -0.001(2) -0.001(2)
O61 0.048(5) 0.076(7) 0.065(7) -0.020(5) -0.002(5) 0.006(5)
O62 0.026(3) 0.033(4) 0.033(4) 0.009(3) 0.006(3) 0.000(3)
O63 0.070(6) 0.042(6) 0.136(10) 0.012(7) -0.032(6) -0.020(6)
C1 0.023(4) 0.017(4) 0.016(4) -0.001(3) 0.001(3) -0.006(3)
C2 0.018(4) 0.034(5) 0.014(4) -0.008(3) -0.003(3) 0.002(3)
C3 0.028(4) 0.022(4) 0.014(4) -0.002(3) 0.000(3) 0.004(3)
C4 0.033(4) 0.016(4) 0.018(4) -0.003(3) 0.001(3) -0.004(3)
C5 0.017(4) 0.034(5) 0.016(4) -0.005(3) 0.002(3) -0.006(3)
C6 0.015(5) 0.094(8) 0.030(5) -0.015(5) 0.008(4) -0.022(5)
C7 0.016(4) 0.017(4) 0.010(4) -0.003(3) 0.001(3) -0.002(3)
C8 0.013(4) 0.015(4) 0.016(4) 0.000(3) 0.000(3) 0.001(3)
C9 0.013(4) 0.017(4) 0.012(4) -0.006(3) 0.003(3) 0.003(3)
C10 0.016(4) 0.021(4) 0.015(4) -0.003(3) 0.000(3) -0.001(3)
C11 0.013(4) 0.013(4) 0.015(4) -0.001(3) 0.000(3) 0.001(3)
C12 0.014(4) 0.031(5) 0.019(4) 0.004(4) -0.003(3) -0.006(3)
C13 0.009(3) 0.023(4) 0.010(4) 0.003(3) 0.001(3) 0.002(3)
C14 0.014(4) 0.025(4) 0.013(4) 0.004(3) 0.004(3) 0.000(3)
C15 0.017(4) 0.020(4) 0.013(4) 0.001(3) 0.001(3) 0.000(3)
C16 0.024(4) 0.022(4) 0.015(4) 0.009(3) 0.006(3) -0.001(3)
C17 0.014(4) 0.019(4) 0.019(4) 0.008(3) 0.003(3) 0.005(3)
C18 0.016(4) 0.020(5) 0.045(5) 0.006(4) -0.005(4) 0.003(3)
C19 0.041(5) 0.017(4) 0.016(4) 0.003(3) 0.009(3) -0.001(4)
C20 0.043(6) 0.042(6) 0.042(5) -0.001(4) 0.004(4) -0.019(5)
C21 0.049(6) 0.030(5) 0.039(5) 0.001(4) -0.012(4) -0.003(4)
C22 0.057(5) 0.018(4) 0.027(5) -0.006(3) -0.006(4) 0.010(4)
C23 0.030(4) 0.025(4) 0.014(4) 0.002(3) 0.007(3) 0.004(3)
C24 0.027(5) 0.039(5) 0.025(5) -0.007(4) -0.001(4) 0.007(4)
C25 0.018(4) 0.018(4) 0.013(4) -0.011(3) -0.005(3) 0.001(3)
C26 0.019(4) 0.022(4) 0.010(4) -0.006(3) -0.003(3) -0.003(3)
C27 0.010(4) 0.019(4) 0.010(4) -0.007(3) -0.004(3) 0.001(3)
C28 0.010(3) 0.021(4) 0.010(4) -0.005(3) -0.001(3) 0.005(3)
C29 0.017(4) 0.022(4) 0.015(4) -0.007(3) -0.001(3) 0.001(3)
C30 0.018(4) 0.035(5) 0.023(5) -0.006(4) -0.004(3) 0.007(4)
C31 0.009(3) 0.018(3) 0.010(4) -0.001(3) 0.002(3) 0.001(3)
C32 0.011(4) 0.018(4) 0.012(4) 0.000(3) 0.001(3) -0.002(3)
C33 0.018(4) 0.017(4) 0.015(4) 0.003(3) -0.001(3) 0.002(3)
C34 0.019(4) 0.019(4) 0.005(3) 0.004(3) 0.001(3) -0.006(3)
C35 0.011(4) 0.015(4) 0.017(4) 0.001(3) 0.000(3) -0.002(3)
C36 0.012(4) 0.023(4) 0.031(4) 0.005(4) 0.005(3) -0.002(3)
C37 0.011(4) 0.014(4) 0.027(4) 0.009(3) 0.002(3) 0.000(3)
C38 0.015(3) 0.021(4) 0.026(4) 0.007(4) 0.007(3) 0.002(3)
C39 0.016(4) 0.023(4) 0.014(4) 0.004(3) 0.001(3) 0.002(3)
C40 0.015(4) 0.019(4) 0.011(4) 0.005(3) 0.000(3) 0.001(3)
C41 0.006(3) 0.018(4) 0.013(4) 0.007(3) 0.000(3) 0.001(3)
C42 0.012(4) 0.027(5) 0.021(4) 0.010(4) 0.002(3) 0.000(3)
C43 0.024(4) 0.023(4) 0.015(4) 0.000(3) -0.001(3) 0.007(3)
C44 0.029(4) 0.022(4) 0.019(4) -0.003(3) -0.002(3) 0.001(3)
C45 0.032(4) 0.021(4) 0.018(4) 0.001(3) -0.001(3) 0.004(3)
C46 0.031(4) 0.021(5) 0.020(4) -0.001(3) -0.007(3) 0.008(3)
C47 0.030(5) 0.038(5) 0.014(4) 0.002(4) -0.003(3) 0.011(4)
C48 0.036(6) 0.078(8) 0.026(5) -0.006(5) 0.005(4) 0.017(5)
C49 0.031(4) 0.018(4) 0.013(4) -0.005(3) 0.001(3) 0.002(3)
C50 0.028(4) 0.017(4) 0.015(4) 0.000(3) 0.002(3) -0.001(3)
C51 0.017(4) 0.014(4) 0.012(4) -0.002(3) 0.001(3) -0.001(3)
C52 0.018(4) 0.010(4) 0.012(4) -0.002(3) 0.000(3) 0.001(3)
C53 0.019(4) 0.015(4) 0.016(4) -0.005(3) -0.002(3) 0.007(3)
C54 0.019(4) 0.021(5) 0.025(4) -0.007(4) -0.002(3) -0.001(3)
C55 0.023(4) 0.017(4) 0.017(4) 0.001(3) 0.002(3) -0.001(3)
C56 0.016(4) 0.020(4) 0.017(4) 0.006(3) 0.000(3) -0.002(3)
C57 0.016(4) 0.016(4) 0.021(4) 0.004(3) 0.003(3) 0.000(3)
C58 0.016(4) 0.018(4) 0.017(4) -0.001(3) 0.008(3) 0.001(3)
C59 0.015(4) 0.023(4) 0.013(4) 0.002(3) 0.002(3) -0.005(3)
C60 0.013(4) 0.030(5) 0.015(4) 0.002(3) 0.000(3) -0.005(3)
C61 0.052(5) 0.024(4) 0.015(4) 0.000(3) 0.012(4) -0.003(4)
C62 0.058(6) 0.030(5) 0.018(4) -0.002(4) 0.005(4) 0.014(4)
C63 0.042(5) 0.035(5) 0.023(4) -0.005(4) 0.006(4) 0.005(4)
C64 0.036(5) 0.019(4) 0.017(4) -0.005(3) 0.008(3) -0.001(4)
C65 0.031(4) 0.022(4) 0.018(4) -0.006(3) 0.012(3) -0.005(3)
C66 0.034(5) 0.024(5) 0.032(5) -0.003(4) 0.007(4) 0.000(4)
C67 0.036(4) 0.015(4) 0.013(4) -0.005(3) 0.004(3) 0.000(3)
C68 0.024(4) 0.021(4) 0.013(4) 0.002(3) 0.001(3) 0.003(3)
C69 0.012(4) 0.022(4) 0.010(4) 0.002(3) 0.001(3) 0.005(3)
C70 0.011(3) 0.011(3) 0.009(3) -0.003(3) 0.000(3) 0.000(3)
C71 0.016(4) 0.013(4) 0.017(4) -0.004(3) 0.003(3) -0.004(3)
C72 0.011(4) 0.025(5) 0.022(4) -0.006(3) 0.003(3) 0.000(3)
O70 0.085(8) 0.119(12) 0.083(9) -0.031(8) -0.005(7) 0.005(8)
C73 0.076(9) 0.095(13) 0.049(8) -0.015(8) -0.006(7) 0.003(8)
C74 0.117(15) 0.112(19) 0.050(8) -0.004(9) -0.009(8) 0.006(13)
O64 0.050(4) 0.045(5) 0.028(4) 0.004(4) 0.006(3) 0.010(5)
O65 0.043(5) 0.124(12) 0.054(6) -0.005(6) 0.011(5) 0.017(6)
O66 0.048(6) 0.107(9) 0.034(5) 0.023(5) 0.003(4) 0.013(6)
O68 0.057(7) 0.154(15) 0.049(7) 0.003(8) -0.006(5) -0.014(8)
O69 0.056(5) 0.050(5) 0.030(4) 0.006(4) -0.008(4) -0.001(4)

loop_
_atom_type_symbol
_atom_type_description
_atom_type_scat_dispersion_real
_atom_type_scat_dispersion_imag
_atom_type_scat_source
C C 0.0181 0.0091 'International Tables Vol C Tables 4.2.6.8 and 6.1.1.4'
H H 0.0000 0.0000 'International Tables Vol C Tables 4.2.6.8 and 6.1.1.4'
Au Au -4.4197 7.2980 'International Tables Vol C Tables 4.2.6.8 and 6.1.1.4'
Br Br -0.6763 1.2805 'International Tables Vol C Tables 4.2.6.8 and 6.1.1.4'
O O 0.0492 0.0322 'International Tables Vol C Tables 4.2.6.8 and 6.1.1.4'
Rb Rb -0.4688 1.6079 'International Tables Vol C Tables 4.2.6.8 and 6.1.1.4'

loop_
_geom_angle_atom_site_label_1
_geom_angle_atom_site_label_2
_geom_angle_atom_site_label_3
_geom_angle
_geom_angle_site_symmetry_1
_geom_angle_site_symmetry_3
Br1 Au1 Br2 90.80(9) . .
Br1 Au1 Br3 177.35(11) . .
Br1 Au1 Br4 90.31(9) . .
Br2 Au1 Br4 177.74(9) . .
Br3 Au1 Br2 89.12(8) . .
Br3 Au1 Br4 89.86(8) . .
Br1A Au1 Br2A 92.1(5) . .
Br1A Au1 Br4A 87.7(5) . .
Br3A Au1 Br1A 175.3(9) . .
Br3A Au1 Br2A 87.9(5) . .
Br3A Au1 Br4A 92.1(5) . .
Br4A Au1 Br2A 177.0(8) . .
O2 Rb1 H16 87(4) 1_545 .
O2 Rb1 O17 73.1(3) 1_545 .
O2 Rb1 O37 59.3(2) 1_545 1_545
O2 Rb1 O41 62.0(2) 1_545 1_545
O2 Rb1 O51 150.6(3) 1_545 .
O2 Rb1 O52 123.8(3) 1_545 .
O2 Rb1 O61 151.4(3) 1_545 .
O2 Rb1 H68A 124.8 1_545 .
O16 Rb1 O2 89.4(3) . 1_545
O16 Rb1 H16 13.6(5) . .
O16 Rb1 O17 54.3(3) . .
O16 Rb1 O37 137.3(3) . 1_545
O16 Rb1 O41 139.5(3) . 1_545
O16 Rb1 O51 107.0(3) . .
O16 Rb1 O52 133.6(3) . .
O16 Rb1 O61 62.2(3) . .
O16 Rb1 H68A 68.5 . .
H16 Rb1 H68A 80.4 . .
O17 Rb1 H16 66.4(15) . .
O17 Rb1 H68A 52.6 . .
O37 Rb1 H16 143(3) 1_545 .
O37 Rb1 O17 87.2(2) 1_545 .
O37 Rb1 H68A 104.4 1_545 .
O41 Rb1 H16 128(2) 1_545 .
O41 Rb1 O17 130.0(2) 1_545 .
O41 Rb1 O37 52.00(19) 1_545 1_545
O41 Rb1 O51 90.9(2) 1_545 .
O41 Rb1 O61 143.0(2) 1_545 .
O41 Rb1 H68A 151.1 1_545 .
O51 Rb1 H16 103(3) . .
O51 Rb1 O17 136.3(3) . .
O51 Rb1 O37 114.2(2) . 1_545
O51 Rb1 O61 52.5(3) . .
O51 Rb1 H68A 84.4 . .
O52 Rb1 H16 143(3) . .
O52 Rb1 O17 101.5(3) . .
O52 Rb1 O37 64.6(2) . 1_545
O52 Rb1 O41 86.9(3) . 1_545
O52 Rb1 O51 60.8(3) . .
O52 Rb1 O61 79.2(3) . .
O52 Rb1 H68A 65.9 . .
O61 Rb1 H16 66(3) . .
O61 Rb1 O17 86.6(3) . .
O61 Rb1 O37 141.2(2) . 1_545
O61 Rb1 H68A 44.3 . .
Rb3 Rb2 O3 135.8(2) 1_565 1_455
Rb3 Rb2 O4 84.6(3) 1_565 1_455
Rb3 Rb2 O18 76.3(2) 1_565 1_465
Rb3 Rb2 O19 90.4(2) 1_565 1_465
Rb3 Rb2 O39 66.3(3) 1_565 .
Rb3 Rb2 O54 51.0(2) 1_565 1_565
Rb3 Rb2 H63A 135.9 1_565 .
Rb3 Rb2 H63B 162.2 1_565 .
Rb3 Rb2 C6 103.5(3) 1_565 1_455
Rb3 Rb2 C22 80.8(2) 1_565 1_465
O3 Rb2 O18 106.8(2) 1_455 1_465
O3 Rb2 O19 125.9(2) 1_455 1_465
O3 Rb2 O39 113.6(3) 1_455 .
O3 Rb2 O54 171.8(2) 1_455 1_565
O3 Rb2 H63A 84.5 1_455 .
O3 Rb2 H63B 56.3 1_455 .
O3 Rb2 C6 39.6(2) 1_455 1_455
O3 Rb2 C22 88.9(2) 1_455 1_465
O4 Rb2 O3 54.2(2) 1_455 1_455
O4 Rb2 O18 117.3(3) 1_455 1_465
O4 Rb2 O19 166.8(3) 1_455 1_465
O4 Rb2 O39 79.1(3) 1_455 .
O4 Rb2 O54 133.9(2) 1_455 1_565
O4 Rb2 H63A 138.5 1_455 .
O4 Rb2 H63B 110.1 1_455 .
O4 Rb2 C6 20.3(3) 1_455 1_455
O4 Rb2 C22 97.4(3) 1_455 1_465
O18 Rb2 O19 49.51(19) 1_465 1_465
O18 Rb2 O39 137.7(3) 1_465 .
O18 Rb2 O54 68.8(2) 1_465 1_565
O18 Rb2 H63A 74.5 1_465 .
O18 Rb2 H63B 87.7 1_465 .
O18 Rb2 C6 128.8(3) 1_465 1_455
O18 Rb2 C22 21.5(2) 1_465 1_465
O19 Rb2 H63A 45.5 1_465 .
O19 Rb2 H63B 73.1 1_465 .
O19 Rb2 C6 165.3(2) 1_465 1_455
O19 Rb2 C22 69.7(2) 1_465 1_465
O39 Rb2 O19 110.1(3) . 1_465
O39 Rb2 H63A 120.6 . .
O39 Rb2 H63B 125.0 . .
O39 Rb2 C6 80.4(3) . 1_455
O39 Rb2 C22 147.1(3) . 1_465
O54 Rb2 O19 45.9(2) 1_565 1_465
O54 Rb2 O39 72.5(3) 1_565 .
O54 Rb2 H63A 87.6 1_565 .
O54 Rb2 H63B 115.9 1_565 .
O54 Rb2 C6 148.5(2) 1_565 1_455
O54 Rb2 C22 88.2(2) 1_565 1_465
O63 Rb2 Rb3 149.6(3) . 1_565
O63 Rb2 O3 70.3(3) . 1_455
O63 Rb2 O4 124.2(3) . 1_455
O63 Rb2 O18 81.0(3) . 1_465
O63 Rb2 O19 59.3(3) . 1_465
O63 Rb2 O39 123.9(3) . .
O63 Rb2 O54 101.9(3) . 1_565
O63 Rb2 H63A 14.3 . .
O63 Rb2 H63B 14.1 . .
O63 Rb2 C6 106.5(3) . 1_455
O63 Rb2 C22 85.4(3) . 1_465
H63A Rb2 H63B 28.4 . .
C6 Rb2 H63A 120.5 1_455 .
C6 Rb2 H63B 92.6 1_455 .
C6 Rb2 C22 107.3(3) 1_455 1_465
C22 Rb2 H63A 83.7 1_465 .
C22 Rb2 H63B 87.1 1_465 .
Rb2 Rb3 O39 62.3(2) 1_545 1_545
Rb2 Rb3 O58 143.2(3) 1_545 .
Rb2 Rb3 H62A 102.8 1_545 .
Rb2 Rb3 H62B 128.6 1_545 .
Rb2 Rb3 C30 107.3(3) 1_545 1_455
O24 Rb3 Rb2 108.3(3) 1_455 1_545
O24 Rb3 O39 157.1(4) 1_455 1_545
O24 Rb3 O58 106.2(3) 1_455 .
O24 Rb3 H62A 122.7 1_455 .
O24 Rb3 H62B 104.6 1_455 .
O24 Rb3 C30 24.5(2) 1_455 1_455
O39 Rb3 O58 89.4(3) 1_545 .
O39 Rb3 H62A 47.8 1_545 .
O39 Rb3 H62B 72.1 1_545 .
O39 Rb3 C30 169.2(3) 1_545 1_455
O54 Rb3 Rb2 71.9(3) . 1_545
O54 Rb3 O24 120.1(3) . 1_455
O54 Rb3 O39 78.3(3) . 1_545
O54 Rb3 O58 79.9(3) . .
O54 Rb3 O62 126.3(3) . .
O54 Rb3 H62A 114.8 . .
O54 Rb3 H62B 121.5 . .
O54 Rb3 C30 96.1(3) . 1_455
O58 Rb3 H62A 68.0 . .
O58 Rb3 H62B 51.1 . .
O62 Rb3 Rb2 114.4(3) . 1_545
O62 Rb3 O24 108.4(3) . 1_455
O62 Rb3 O39 62.8(3) . 1_545
O62 Rb3 O58 65.0(2) . .
O62 Rb3 H62A 15.1 . .
O62 Rb3 H62B 15.1 . .
O62 Rb3 C30 127.2(3) . 1_455
H62A Rb3 H62B 26.1 . .
C30 Rb3 O58 98.8(3) 1_455 .
C30 Rb3 H62A 142.3 1_455 .
C30 Rb3 H62B 118.6 1_455 .
C2 O1 H1 109.5 . .
Rb1 O2 H2 114.5 1_565 .
C3 O2 Rb1 128.1(6) . 1_565
C3 O2 H2 109.5 . .
C4 O3 Rb2 124.1(6) . 1_655
C4 O3 C5 114.1(7) . .
C5 O3 Rb2 119.0(5) . 1_655
Rb2 O4 H4 4.4 1_655 .
C6 O4 Rb2 113.3(7) . 1_655
C6 O4 H4 109.5 . .
C4 O5 C7 118.6(7) . .
C8 O6 H6 109.5 . .
C9 O7 H7 109.5 . .
C10 O8 C11 113.0(6) . .
C12 O9 H9 109.5 . .
C10 O10 C13 120.2(6) . .
C14 O11 H11 109.5 . .
C15 O12 H12 109.5 . .
C16 O13 C17 114.7(7) . .
C18 O14 H14 109.5 . .
C19 O15 C16 117.9(7) . .
Rb1 O16 H16 120(2) . .
C20 O16 Rb1 130.0(8) . .
C20 O16 H16 109(2) . .
Rb1 O17 H17 150(4) . .
C21 O17 Rb1 102.8(8) . .
C21 O17 H17 105(3) . .
C22 O18 Rb2 102.6(6) . 1_645
C22 O18 C23 114.2(8) . .
C23 O18 Rb2 125.6(5) . 1_645
Rb2 O19 H19 57.7 1_645 .
C24 O19 Rb2 115.1(6) . 1_645
C24 O19 H19 109.5 . .
C22 O20 C25 118.3(7) . .
C26 O21 H21 109.5 . .
C27 O22 H22 109.5 . .
C28 O23 C29 112.3(6) . .
Rb3 O24 H24 130.0 1_655 .
C30 O24 Rb3 101.0(5) . 1_655
C30 O24 H24 109.5 . .
C28 O25 C31 120.3(6) . .
C32 O26 H26 109.5 . .
C33 O27 H27 109.5 . .
C34 O28 C35 113.8(6) . .
C36 O29 H29 109.5 . .
C1 O30 C34 119.1(7) . .
C37 O31 H31 109.5 . .
C38 O32 H32 109.5 . .
C39 O33 C40 114.6(6) . .
C42 O34 H34 109.5 . .
C43 O35 C41 120.0(7) . .
C44 O36 H36 109.5 . .
Rb1 O37 H37 82.0 1_565 .
C45 O37 Rb1 151.7(6) . 1_565
C45 O37 H37 109.5 . .
C43 O38 C47 114.2(7) . .
Rb2 O39 Rb3 51.38(19) . 1_565
Rb2 O39 H39 118.7 . .
Rb3 O39 H39 108.5 1_565 .
C48 O39 Rb2 114.9(8) . .
C48 O39 Rb3 140.7(8) . 1_565
C48 O39 H39 109.5 . .
C46 O40 C49 120.4(7) . .
Rb1 O41 H41 101.2 1_565 .
C50 O41 Rb1 133.9(6) . 1_565
C50 O41 H41 109.5 . .
C51 O42 H42 109.5 . .
C49 O43 C53 114.9(7) . .
C54 O44 H44 109.5 . .
C55 O45 C52 119.5(6) . .
C56 O46 H46 109.5 . .
C57 O47 H47 109.5 . .
C55 O48 C59 114.7(6) . .
C60 O49 H49 109.5 . .
C61 O50 C58 118.1(7) . .
Rb1 O51 H51 137(3) . .
C62 O51 Rb1 111.7(6) . .
C62 O51 H51 107(3) . .
Rb1 O52 H52 138(3) . .
C63 O52 Rb1 111.8(7) . .
C63 O52 H52 107(3) . .
C61 O53 C65 114.5(8) . .
Rb2 O54 H54 74.7 1_545 .
Rb3 O54 Rb2 57.1(2) . 1_545
Rb3 O54 H54 115.5 . .
C66 O54 Rb2 173.3(6) . 1_545
C66 O54 Rb3 123.4(6) . .
C66 O54 H54 109.5 . .
C64 O55 C67 118.6(7) . .
C68 O56 H56 109.5 . .
C69 O57 H57 109.5 . .
C67 O58 Rb3 112.2(5) . .
C67 O58 C71 114.3(7) . .
C71 O58 Rb3 119.5(5) . .
C72 O59 H59 109.5 . .
C39 O60 C70 119.9(7) . .
Rb1 O61 H61A 110.4 . .
Rb1 O61 H61B 110.1 . .
H61A O61 H61B 108.7 . .
Rb3 O62 H62A 110.6 . .
Rb3 O62 H62B 110.4 . .
H62A O62 H62B 108.2 . .
Rb2 O63 H63A 125.1 . .
Rb2 O63 H63B 126.0 . .
H63A O63 H63B 108.9 . .
O30 C1 H1A 110.3 . .
O30 C1 C2 107.5(7) . .
O30 C1 C5 109.7(8) . .
C2 C1 H1A 110.3 . .
C5 C1 H1A 110.3 . .
C5 C1 C2 108.6(8) . .
O1 C2 C1 109.8(8) . .
O1 C2 H2A 110.3 . .
O1 C2 C3 107.4(8) . .
C1 C2 H2A 110.3 . .
C3 C2 C1 108.7(8) . .
C3 C2 H2A 110.3 . .
O2 C3 C2 112.4(8) . .
O2 C3 H3 108.0 . .
O2 C3 C4 110.2(7) . .
C2 C3 H3 108.0 . .
C2 C3 C4 110.1(8) . .
C4 C3 H3 108.0 . .
O3 C4 C3 110.3(8) . .
O3 C4 H4A 109.2 . .
O5 C4 O3 111.7(8) . .
O5 C4 C3 107.4(8) . .
O5 C4 H4A 109.2 . .
C3 C4 H4A 109.2 . .
O3 C5 C1 109.5(8) . .
O3 C5 H5 108.7 . .
O3 C5 C6 107.0(8) . .
C1 C5 H5 108.7 . .
C1 C5 C6 114.2(9) . .
C6 C5 H5 108.7 . .
Rb2 C6 H6A 78.0 1_655 .
Rb2 C6 H6B 154.5 1_655 .
O4 C6 Rb2 46.5(6) . 1_655
O4 C6 C5 108.9(12) . .
O4 C6 H6A 109.9 . .
O4 C6 H6B 109.9 . .
C5 C6 Rb2 89.9(7) . 1_655
C5 C6 H6A 109.9 . .
C5 C6 H6B 109.9 . .
H6A C6 H6B 108.3 . .
O5 C7 H7A 110.0 . .
O5 C7 C8 106.0(7) . .
O5 C7 C11 108.7(7) . .
C8 C7 H7A 110.0 . .
C8 C7 C11 112.0(7) . .
C11 C7 H7A 110.0 . .
O6 C8 C7 107.0(7) . .
O6 C8 H8 109.3 . .
O6 C8 C9 111.2(7) . .
C7 C8 H8 109.3 . .
C9 C8 C7 110.9(7) . .
C9 C8 H8 109.3 . .
O7 C9 C8 112.6(7) . .
O7 C9 H9A 108.3 . .
O7 C9 C10 110.2(7) . .
C8 C9 H9A 108.3 . .
C8 C9 C10 109.1(7) . .
C10 C9 H9A 108.3 . .
O8 C10 C9 110.3(7) . .
O8 C10 H10 109.8 . .
O10 C10 O8 110.4(7) . .
O10 C10 C9 106.6(7) . .
O10 C10 H10 109.8 . .
C9 C10 H10 109.8 . .
O8 C11 C7 111.4(7) . .
O8 C11 H11A 109.2 . .
O8 C11 C12 105.7(7) . .
C7 C11 H11A 109.2 . .
C12 C11 C7 111.9(7) . .
C12 C11 H11A 109.2 . .
O9 C12 C11 112.4(8) . .
O9 C12 H12A 109.1 . .
O9 C12 H12B 109.1 . .
C11 C12 H12A 109.1 . .
C11 C12 H12B 109.1 . .
H12A C12 H12B 107.9 . .
O10 C13 H13 109.6 . .
O10 C13 C14 106.4(6) . .
O10 C13 C17 108.5(7) . .
C14 C13 H13 109.6 . .
C14 C13 C17 113.1(8) . .
C17 C13 H13 109.6 . .
O11 C14 C13 108.8(7) . .
O11 C14 H14A 108.1 . .
O11 C14 C15 112.9(7) . .
C13 C14 H14A 108.1 . .
C15 C14 C13 110.7(7) . .
C15 C14 H14A 108.1 . .
O12 C15 C14 111.0(7) . .
O12 C15 H15 108.8 . .
O12 C15 C16 109.9(8) . .
C14 C15 H15 108.8 . .
C14 C15 C16 109.5(7) . .
C16 C15 H15 108.8 . .
O13 C16 O15 110.3(7) . .
O13 C16 C15 109.3(8) . .
O13 C16 H16A 110.1 . .
O15 C16 C15 106.8(7) . .
O15 C16 H16A 110.1 . .
C15 C16 H16A 110.1 . .
O13 C17 C13 112.0(7) . .
O13 C17 H17A 108.5 . .
O13 C17 C18 106.8(7) . .
C13 C17 H17A 108.5 . .
C18 C17 C13 112.4(8) . .
C18 C17 H17A 108.5 . .
O14 C18 C17 112.7(8) . .
O14 C18 H18A 109.0 . .
O14 C18 H18B 109.0 . .
C17 C18 H18A 109.0 . .
C17 C18 H18B 109.0 . .
H18A C18 H18B 107.8 . .
O15 C19 H19A 109.1 . .
O15 C19 C20 109.4(9) . .
O15 C19 C23 109.6(8) . .
C20 C19 H19A 109.1 . .
C20 C19 C23 110.4(9) . .
C23 C19 H19A 109.1 . .
O16 C20 C19 107.4(10) . .
O16 C20 H20 109.8 . .
O16 C20 C21 108.0(10) . .
C19 C20 H20 109.8 . .
C19 C20 C21 112.0(11) . .
C21 C20 H20 109.8 . .
O17 C21 C20 110.1(11) . .
O17 C21 H21A 108.7 . .
O17 C21 C22 109.6(10) . .
C20 C21 H21A 108.7 . .
C22 C21 C20 111.2(10) . .
C22 C21 H21A 108.7 . .
Rb2 C22 H22A 64.7 1_645 .
O18 C22 Rb2 55.9(5) . 1_645
O18 C22 O20 112.2(9) . .
O18 C22 C21 110.2(9) . .
O18 C22 H22A 108.5 . .
O20 C22 Rb2 158.4(8) . 1_645
O20 C22 C21 108.9(10) . .
O20 C22 H22A 108.5 . .
C21 C22 Rb2 92.6(7) . 1_645
C21 C22 H22A 108.5 . .
O18 C23 C19 110.7(8) . .
O18 C23 H23 107.9 . .
O18 C23 C24 107.7(8) . .
C19 C23 H23 107.9 . .
C24 C23 C19 114.4(8) . .
C24 C23 H23 107.9 . .
O19 C24 C23 112.9(9) . .
O19 C24 H24A 109.0 . .
O19 C24 H24B 109.0 . .
C23 C24 H24A 109.0 . .
C23 C24 H24B 109.0 . .
H24A C24 H24B 107.8 . .
O20 C25 H25 108.9 . .
O20 C25 C26 105.0(7) . .
O20 C25 C29 110.3(7) . .
C26 C25 H25 108.9 . .
C29 C25 H25 108.9 . .
C29 C25 C26 114.5(8) . .
O21 C26 C25 109.0(8) . .
O21 C26 H26A 109.2 . .
O21 C26 C27 111.5(7) . .
C25 C26 H26A 109.2 . .
C25 C26 C27 108.8(7) . .
C27 C26 H26A 109.2 . .
O22 C27 C26 110.6(7) . .
O22 C27 H27A 108.8 . .
O22 C27 C28 109.9(7) . .
C26 C27 H27A 108.8 . .
C28 C27 C26 110.0(7) . .
C28 C27 H27A 108.8 . .
O23 C28 C27 108.2(7) . .
O23 C28 H28 109.8 . .
O25 C28 O23 112.6(7) . .
O25 C28 C27 106.8(7) . .
O25 C28 H28 109.8 . .
C27 C28 H28 109.8 . .
O23 C29 C25 110.2(7) . .
O23 C29 H29A 108.3 . .
O23 C29 C30 105.9(7) . .
C25 C29 H29A 108.3 . .
C30 C29 C25 115.6(8) . .
C30 C29 H29A 108.3 . .
Rb3 C30 H30A 97.5 1_655 .
Rb3 C30 H30B 62.4 1_655 .
O24 C30 Rb3 54.4(4) . 1_655
O24 C30 C29 112.7(8) . .
O24 C30 H30A 109.0 . .
O24 C30 H30B 109.0 . .
C29 C30 Rb3 153.4(7) . 1_655
C29 C30 H30A 109.0 . .
C29 C30 H30B 109.0 . .
H30A C30 H30B 107.8 . .
O25 C31 H31A 109.5 . .
O25 C31 C32 105.5(6) . .
O25 C31 C35 109.8(7) . .
C32 C31 H31A 109.5 . .
C32 C31 C35 112.9(7) . .
C35 C31 H31A 109.5 . .
O26 C32 C31 108.8(7) . .
O26 C32 H32A 108.4 . .
O26 C32 C33 111.3(7) . .
C31 C32 H32A 108.4 . .
C33 C32 C31 111.5(7) . .
C33 C32 H32A 108.4 . .
O27 C33 C32 110.7(7) . .
O27 C33 H33 109.3 . .
O27 C33 C34 110.0(7) . .
C32 C33 H33 109.3 . .
C32 C33 C34 108.1(7) . .
C34 C33 H33 109.3 . .
O28 C34 O30 111.2(7) . .
O28 C34 C33 109.8(7) . .
O28 C34 H34A 109.4 . .
O30 C34 C33 107.7(7) . .
O30 C34 H34A 109.4 . .
C33 C34 H34A 109.4 . .
O28 C35 C31 111.6(7) . .
O28 C35 H35 108.6 . .
O28 C35 C36 106.8(7) . .
C31 C35 H35 108.6 . .
C36 C35 C31 112.5(7) . .
C36 C35 H35 108.6 . .
O29 C36 C35 112.3(7) . .
O29 C36 H36A 109.1 . .
O29 C36 H36B 109.1 . .
C35 C36 H36A 109.1 . .
C35 C36 H36B 109.1 . .
H36A C36 H36B 107.9 . .
O31 C37 H37A 109.1 . .
O31 C37 C38 110.6(7) . .
O31 C37 C41 110.1(7) . .
C38 C37 H37A 109.1 . .
C38 C37 C41 108.8(7) . .
C41 C37 H37A 109.1 . .
O32 C38 C37 111.1(7) . .
O32 C38 H38 108.9 . .
O32 C38 C39 110.3(8) . .
C37 C38 H38 108.9 . .
C37 C38 C39 108.6(7) . .
C39 C38 H38 108.9 . .
O33 C39 O60 110.9(7) . .
O33 C39 C38 110.7(8) . .
O33 C39 H39A 109.5 . .
O60 C39 C38 106.7(7) . .
O60 C39 H39A 109.5 . .
C38 C39 H39A 109.5 . .
O33 C40 H40 108.8 . .
O33 C40 C41 110.0(7) . .
O33 C40 C42 106.8(7) . .
C41 C40 H40 108.8 . .
C42 C40 H40 108.8 . .
C42 C40 C41 113.3(7) . .
O35 C41 C37 106.3(7) . .
O35 C41 C40 109.5(7) . .
O35 C41 H41A 109.9 . .
C37 C41 C40 111.1(7) . .
C37 C41 H41A 109.9 . .
C40 C41 H41A 109.9 . .
O34 C42 C40 110.9(7) . .
O34 C42 H42A 109.5 . .
O34 C42 H42B 109.5 . .
C40 C42 H42A 109.5 . .
C40 C42 H42B 109.5 . .
H42A C42 H42B 108.1 . .
O35 C43 O38 111.3(8) . .
O35 C43 H43 109.5 . .
O35 C43 C44 107.6(7) . .
O38 C43 H43 109.5 . .
O38 C43 C44 109.5(8) . .
C44 C43 H43 109.5 . .
O36 C44 C43 111.1(8) . .
O36 C44 H44A 108.8 . .
O36 C44 C45 110.9(8) . .
C43 C44 H44A 108.8 . .
C45 C44 C43 108.3(8) . .
C45 C44 H44A 108.8 . .
O37 C45 C44 110.7(8) . .
O37 C45 H45 108.9 . .
O37 C45 C46 109.1(8) . .
C44 C45 H45 108.9 . .
C46 C45 C44 110.2(8) . .
C46 C45 H45 108.9 . .
O40 C46 C45 109.3(8) . .
O40 C46 H46A 110.3 . .
O40 C46 C47 104.4(8) . .
C45 C46 H46A 110.3 . .
C45 C46 C47 112.2(8) . .
C47 C46 H46A 110.3 . .
O38 C47 C46 108.6(9) . .
O38 C47 H47A 109.1 . .
O38 C47 C48 107.2(8) . .
C46 C47 H47A 109.1 . .
C48 C47 C46 113.5(9) . .
C48 C47 H47A 109.1 . .
O39 C48 C47 110.4(12) . .
O39 C48 H48A 109.6 . .
O39 C48 H48B 109.6 . .
C47 C48 H48A 109.6 . .
C47 C48 H48B 109.6 . .
H48A C48 H48B 108.1 . .
O40 C49 H49A 108.9 . .
O40 C49 C50 107.3(8) . .
O43 C49 O40 111.6(8) . .
O43 C49 H49A 108.9 . .
O43 C49 C50 111.1(8) . .
C50 C49 H49A 108.9 . .
O41 C50 C49 112.7(8) . .
O41 C50 H50 108.3 . .
O41 C50 C51 110.3(8) . .
C49 C50 H50 108.3 . .
C49 C50 C51 108.9(8) . .
C51 C50 H50 108.3 . .
O42 C51 C50 108.8(7) . .
O42 C51 H51A 109.1 . .
O42 C51 C52 111.7(7) . .
C50 C51 H51A 109.1 . .
C52 C51 C50 108.9(7) . .
C52 C51 H51A 109.1 . .
O45 C52 C51 106.5(7) . .
O45 C52 H52A 110.3 . .
O45 C52 C53 107.7(7) . .
C51 C52 H52A 110.3 . .
C51 C52 C53 111.6(7) . .
C53 C52 H52A 110.3 . .
O43 C53 C52 110.9(7) . .
O43 C53 H53 109.5 . .
O43 C53 C54 106.0(7) . .
C52 C53 H53 109.5 . .
C54 C53 C52 111.2(7) . .
C54 C53 H53 109.5 . .
O44 C54 C53 112.0(7) . .
O44 C54 H54A 109.2 . .
O44 C54 H54B 109.2 . .
C53 C54 H54A 109.2 . .
C53 C54 H54B 109.2 . .
H54A C54 H54B 107.9 . .
O45 C55 H55 109.2 . .
O45 C55 C56 108.1(7) . .
O48 C55 O45 110.2(7) . .
O48 C55 H55 109.2 . .
O48 C55 C56 110.9(7) . .
C56 C55 H55 109.2 . .
O46 C56 C55 110.0(7) . .
O46 C56 H56A 108.6 . .
O46 C56 C57 112.2(7) . .
C55 C56 H56A 108.6 . .
C55 C56 C57 108.7(7) . .
C57 C56 H56A 108.6 . .
O47 C57 C56 109.0(7) . .
O47 C57 H57A 108.5 . .
O47 C57 C58 113.7(8) . .
C56 C57 H57A 108.5 . .
C58 C57 C56 108.5(7) . .
C58 C57 H57A 108.5 . .
O50 C58 C57 104.0(7) . .
O50 C58 H58 109.6 . .
O50 C58 C59 112.3(7) . .
C57 C58 H58 109.6 . .
C57 C58 C59 111.8(7) . .
C59 C58 H58 109.6 . .
O48 C59 C58 111.2(7) . .
O48 C59 H59A 108.7 . .
O48 C59 C60 104.3(7) . .
C58 C59 H59A 108.7 . .
C60 C59 C58 115.0(8) . .
C60 C59 H59A 108.7 . .
O49 C60 C59 109.8(7) . .
O49 C60 H60A 109.7 . .
O49 C60 H60B 109.7 . .
C59 C60 H60A 109.7 . .
C59 C60 H60B 109.7 . .
H60A C60 H60B 108.2 . .
O50 C61 H61 108.8 . .
O50 C61 C62 108.5(9) . .
O53 C61 O50 114.0(9) . .
O53 C61 H61 108.8 . .
O53 C61 C62 107.8(9) . .
C62 C61 H61 108.8 . .
O51 C62 C61 111.4(9) . .
O51 C62 H62 108.2 . .
O51 C62 C63 110.2(10) . .
C61 C62 H62 108.2 . .
C63 C62 C61 110.6(9) . .
C63 C62 H62 108.2 . .
O52 C63 C62 110.1(9) . .
O52 C63 H63 108.7 . .
O52 C63 C64 107.3(9) . .
C62 C63 H63 108.7 . .
C62 C63 C64 113.2(9) . .
C64 C63 H63 108.7 . .
O55 C64 C63 106.9(8) . .
O55 C64 H64 110.6 . .
O55 C64 C65 107.0(8) . .
C63 C64 H64 110.6 . .
C63 C64 C65 111.1(8) . .
C65 C64 H64 110.6 . .
O53 C65 C64 107.7(8) . .
O53 C65 H65 109.2 . .
O53 C65 C66 108.9(8) . .
C64 C65 H65 109.2 . .
C66 C65 C64 112.5(8) . .
C66 C65 H65 109.2 . .
O54 C66 C65 111.3(9) . .
O54 C66 H66A 109.4 . .
O54 C66 H66B 109.4 . .
C65 C66 H66A 109.4 . .
C65 C66 H66B 109.4 . .
H66A C66 H66B 108.0 . .
O55 C67 H67 109.9 . .
O55 C67 C68 105.6(8) . .
O58 C67 O55 111.2(7) . .
O58 C67 H67 109.9 . .
O58 C67 C68 110.2(7) . .
C68 C67 H67 109.9 . .
O56 C68 C67 109.9(7) . .
O56 C68 H68 108.2 . .
O56 C68 C69 111.4(8) . .
C67 C68 H68 108.2 . .
C69 C68 C67 110.9(8) . .
C69 C68 H68 108.2 . .
O57 C69 C68 109.7(7) . .
O57 C69 H69 108.9 . .
O57 C69 C70 111.7(7) . .
C68 C69 H69 108.9 . .
C68 C69 C70 108.8(7) . .
C70 C69 H69 108.9 . .
O60 C70 C69 106.9(7) . .
O60 C70 H70 110.1 . .
O60 C70 C71 107.7(6) . .
C69 C70 H70 110.1 . .
C69 C70 C71 111.9(7) . .
C71 C70 H70 110.1 . .
O58 C71 C70 111.5(7) . .
O58 C71 H71 108.7 . .
O58 C71 C72 106.3(7) . .
C70 C71 H71 108.7 . .
C72 C71 C70 112.8(7) . .
C72 C71 H71 108.7 . .
O59 C72 C71 110.6(7) . .
O59 C72 H72A 109.5 . .
O59 C72 H72B 109.5 . .
C71 C72 H72A 109.5 . .
C71 C72 H72B 109.5 . .
H72A C72 H72B 108.1 . .
C73 O70 H70A 109.5 . .
O70 C73 H73A 109.5 . .
O70 C73 H73B 109.5 . .
O70 C73 C74 110.7(16) . .
H73A C73 H73B 108.1 . .
C74 C73 H73A 109.5 . .
C74 C73 H73B 109.5 . .
C73 C74 H74A 109.5 . .
C73 C74 H74B 109.5 . .
C73 C74 H74C 109.5 . .
H74A C74 H74B 109.5 . .
H74A C74 H74C 109.5 . .
H74B C74 H74C 109.5 . .
H64A O64 H64B 109.4 . .
H65A O65 H65B 109.5 . .
H66C O66 H66D 109.5 . .
H68A O68 H68B 109.4 . .
H69A O69 H69B 109.5 . .

loop_
_geom_bond_atom_site_label_1
_geom_bond_atom_site_label_2
_geom_bond_distance
_geom_bond_site_symmetry_2
Au1 Br1 2.408(3) .
Au1 Br2 2.4219(18) .
Au1 Br3 2.412(3) .
Au1 Br4 2.4246(19) .
Au1 Br1A 2.369(18) .
Au1 Br2A 2.470(17) .
Au1 Br3A 2.339(16) .
Au1 Br4A 2.444(15) .
Rb1 O2 2.736(7) 1_545
Rb1 O16 2.679(10) .
Rb1 H16 3.21(2) .
Rb1 O17 3.446(13) .
Rb1 O37 3.402(8) 1_545
Rb1 O41 2.867(7) 1_545
Rb1 O51 2.941(10) .
Rb1 O52 2.758(9) .
Rb1 O61 3.332(12) .
Rb1 H68A 3.2059 .
Rb2 Rb3 2.891(8) 1_565
Rb2 O3 3.132(7) 1_455
Rb2 O4 2.944(11) 1_455
Rb2 O18 3.179(8) 1_465
Rb2 O19 3.518(10) 1_465
Rb2 O39 3.276(10) .
Rb2 O54 3.275(8) 1_565
Rb2 O63 2.566(15) .
Rb2 H63A 3.2258 .
Rb2 H63B 3.2353 .
Rb2 C6 3.730(15) 1_455
Rb2 C22 3.745(12) 1_465
Rb3 Rb2 2.891(8) 1_545
Rb3 O24 2.811(10) 1_455
Rb3 O39 3.390(12) 1_545
Rb3 O54 2.678(11) .
Rb3 O58 3.410(9) .
Rb3 O62 2.806(10) .
Rb3 H62A 3.2347 .
Rb3 H62B 3.2325 .
Rb3 C30 3.392(12) 1_455
O1 H1 0.8400 .
O1 C2 1.437(12) .
O2 Rb1 2.736(7) 1_565
O2 H2 0.8400 .
O2 C3 1.435(12) .
O3 Rb2 3.132(7) 1_655
O3 C4 1.394(13) .
O3 C5 1.441(12) .
O4 Rb2 2.944(11) 1_655
O4 H4 0.8400 .
O4 C6 1.406(19) .
O5 C4 1.393(11) .
O5 C7 1.431(10) .
O6 H6 0.8400 .
O6 C8 1.421(11) .
O7 H7 0.8400 .
O7 C9 1.432(11) .
O8 C10 1.422(11) .
O8 C11 1.427(10) .
O9 H9 0.8400 .
O9 C12 1.401(13) .
O10 C10 1.422(11) .
O10 C13 1.424(11) .
O11 H11 0.8400 .
O11 C14 1.423(11) .
O12 H12 0.8400 .
O12 C15 1.415(11) .
O13 C16 1.408(12) .
O13 C17 1.421(11) .
O14 H14 0.8400 .
O14 C18 1.393(13) .
O15 C16 1.425(11) .
O15 C19 1.411(12) .
O16 H16 0.872(14) .
O16 C20 1.439(15) .
O17 H17 0.879(14) .
O17 C21 1.446(15) .
O18 Rb2 3.179(8) 1_645
O18 C22 1.405(14) .
O18 C23 1.439(12) .
O19 Rb2 3.518(10) 1_645
O19 H19 0.8400 .
O19 C24 1.409(14) .
O20 C22 1.422(13) .
O20 C25 1.447(11) .
O21 H21 0.8400 .
O21 C26 1.416(11) .
O22 H22 0.8400 .
O22 C27 1.429(10) .
O23 C28 1.428(10) .
O23 C29 1.442(11) .
O24 Rb3 2.811(10) 1_655
O24 H24 0.8400 .
O24 C30 1.435(13) .
O25 C28 1.386(10) .
O25 C31 1.428(10) .
O26 H26 0.8400 .
O26 C32 1.411(10) .
O27 H27 0.8400 .
O27 C33 1.440(11) .
O28 C34 1.401(11) .
O28 C35 1.427(11) .
O29 H29 0.8400 .
O29 C36 1.437(12) .
O30 C1 1.409(11) .
O30 C34 1.416(10) .
O31 H31 0.8400 .
O31 C37 1.423(11) .
O32 H32 0.8400 .
O32 C38 1.420(11) .
O33 C39 1.395(11) .
O33 C40 1.437(11) .
O34 H34 0.8400 .
O34 C42 1.425(11) .
O35 C41 1.423(11) .
O35 C43 1.391(12) .
O36 H36 0.8400 .
O36 C44 1.429(12) .
O37 Rb1 3.401(8) 1_565
O37 H37 0.8400 .
O37 C45 1.418(13) .
O38 C43 1.407(12) .
O38 C47 1.470(11) .
O39 Rb3 3.390(12) 1_565
O39 H39 0.8400 .
O39 C48 1.440(19) .
O40 C46 1.431(12) .
O40 C49 1.434(11) .
O41 Rb1 2.867(7) 1_565
O41 H41 0.8400 .
O41 C50 1.416(12) .
O42 H42 0.8400 .
O42 C51 1.420(11) .
O43 C49 1.405(12) .
O43 C53 1.427(11) .
O44 H44 0.8400 .
O44 C54 1.452(11) .
O45 C52 1.443(11) .
O45 C55 1.425(11) .
O46 H46 0.8400 .
O46 C56 1.413(11) .
O47 H47 0.8400 .
O47 C57 1.400(11) .
O48 C55 1.412(11) .
O48 C59 1.437(11) .
O49 H49 0.8400 .
O49 C60 1.433(11) .
O50 C58 1.439(11) .
O50 C61 1.393(13) .
O51 H51 0.878(14) .
O51 C62 1.413(16) .
O52 H52 0.878(14) .
O52 C63 1.402(14) .
O53 C61 1.388(14) .
O53 C65 1.453(12) .
O54 Rb2 3.275(8) 1_545
O54 H54 0.8400 .
O54 C66 1.434(13) .
O55 C64 1.414(12) .
O55 C67 1.426(11) .
O56 H56 0.8400 .
O56 C68 1.440(11) .
O57 H57 0.8400 .
O57 C69 1.412(10) .
O58 C67 1.378(12) .
O58 C71 1.442(11) .
O59 H59 0.8400 .
O59 C72 1.440(11) .
O60 C39 1.419(10) .
O60 C70 1.432(10) .
O61 H61A 0.8959 .
O61 H61B 0.8962 .
O62 H62A 0.9007 .
O62 H62B 0.9006 .
O63 H63A 0.9733 .
O63 H63B 0.9738 .
C1 H1A 1.0000 .
C1 C2 1.537(13) .
C1 C5 1.514(14) .
C2 H2A 1.0000 .
C2 C3 1.517(13) .
C3 H3 1.0000 .
C3 C4 1.533(14) .
C4 H4A 1.0000 .
C5 H5 1.0000 .
C5 C6 1.533(13) .
C6 Rb2 3.730(15) 1_655
C6 H6A 0.9900 .
C6 H6B 0.9900 .
C7 H7A 1.0000 .
C7 C8 1.519(12) .
C7 C11 1.538(12) .
C8 H8 1.0000 .
C8 C9 1.509(12) .
C9 H9A 1.0000 .
C9 C10 1.516(12) .
C10 H10 1.0000 .
C11 H11A 1.0000 .
C11 C12 1.538(12) .
C12 H12A 0.9900 .
C12 H12B 0.9900 .
C13 H13 1.0000 .
C13 C14 1.518(12) .
C13 C17 1.531(12) .
C14 H14A 1.0000 .
C14 C15 1.505(13) .
C15 H15 1.0000 .
C15 C16 1.541(13) .
C16 H16A 1.0000 .
C17 H17A 1.0000 .
C17 C18 1.525(13) .
C18 H18A 0.9900 .
C18 H18B 0.9900 .
C19 H19A 1.0000 .
C19 C20 1.490(16) .
C19 C23 1.521(13) .
C20 H20 1.0000 .
C20 C21 1.504(18) .
C21 H21A 1.0000 .
C21 C22 1.478(18) .
C22 Rb2 3.745(12) 1_645
C22 H22A 1.0000 .
C23 H23 1.0000 .
C23 C24 1.491(15) .
C24 H24A 0.9900 .
C24 H24B 0.9900 .
C25 H25 1.0000 .
C25 C26 1.518(12) .
C25 C29 1.511(13) .
C26 H26A 1.0000 .
C26 C27 1.540(12) .
C27 H27A 1.0000 .
C27 C28 1.529(13) .
C28 H28 1.0000 .
C29 H29A 1.0000 .
C29 C30 1.496(13) .
C30 Rb3 3.392(12) 1_655
C30 H30A 0.9900 .
C30 H30B 0.9900 .
C31 H31A 1.0000 .
C31 C32 1.515(12) .
C31 C35 1.537(12) .
C32 H32A 1.0000 .
C32 C33 1.512(12) .
C33 H33 1.0000 .
C33 C34 1.538(12) .
C34 H34A 1.0000 .
C35 H35 1.0000 .
C35 C36 1.523(12) .
C36 H36A 0.9900 .
C36 H36B 0.9900 .
C37 H37A 1.0000 .
C37 C38 1.513(14) .
C37 C41 1.532(12) .
C38 H38 1.0000 .
C38 C39 1.516(13) .
C39 H39A 1.0000 .
C40 H40 1.0000 .
C40 C41 1.543(12) .
C40 C42 1.498(12) .
C41 H41A 1.0000 .
C42 H42A 0.9900 .
C42 H42B 0.9900 .
C43 H43 1.0000 .
C43 C44 1.538(14) .
C44 H44A 1.0000 .
C44 C45 1.533(13) .
C45 H45 1.0000 .
C45 C46 1.510(14) .
C46 H46A 1.0000 .
C46 C47 1.556(15) .
C47 H47A 1.0000 .
C47 C48 1.495(15) .
C48 H48A 0.9900 .
C48 H48B 0.9900 .
C49 H49A 1.0000 .
C49 C50 1.494(14) .
C50 H50 1.0000 .
C50 C51 1.540(12) .
C51 H51A 1.0000 .
C51 C52 1.512(12) .
C52 H52A 1.0000 .
C52 C53 1.545(12) .
C53 H53 1.0000 .
C53 C54 1.517(13) .
C54 H54A 0.9900 .
C54 H54B 0.9900 .
C55 H55 1.0000 .
C55 C56 1.487(13) .
C56 H56A 1.0000 .
C56 C57 1.545(13) .
C57 H57A 1.0000 .
C57 C58 1.519(13) .
C58 H58 1.0000 .
C58 C59 1.539(13) .
C59 H59A 1.0000 .
C59 C60 1.510(12) .
C60 H60A 0.9900 .
C60 H60B 0.9900 .
C61 H61 1.0000 .
C61 C62 1.552(15) .
C62 H62 1.0000 .
C62 C63 1.513(15) .
C63 H63 1.0000 .
C63 C64 1.517(16) .
C64 H64 1.0000 .
C64 C65 1.546(13) .
C65 H65 1.0000 .
C65 C66 1.505(15) .
C66 H66A 0.9900 .
C66 H66B 0.9900 .
C67 H67 1.0000 .
C67 C68 1.539(14) .
C68 H68 1.0000 .
C68 C69 1.497(13) .
C69 H69 1.0000 .
C69 C70 1.524(11) .
C70 H70 1.0000 .
C70 C71 1.541(11) .
C71 H71 1.0000 .
C71 C72 1.504(12) .
C72 H72A 0.9900 .
C72 H72B 0.9900 .
O70 H70A 0.8400 .
O70 C73 1.51(2) .
C73 H73A 0.9900 .
C73 H73B 0.9900 .
C73 C74 1.55(2) .
C74 H74A 0.9800 .
C74 H74B 0.9800 .
C74 H74C 0.9800 .
O64 H64A 0.8700 .
O64 H64B 0.8702 .
O65 H65A 0.8699 .
O65 H65B 0.8702 .
O66 H66C 0.8701 .
O66 H66D 0.8697 .
O68 H68A 0.8699 .
O68 H68B 0.8702 .
O69 H69A 0.8698 .
O69 H69B 0.8698 .

loop_
_geom_torsion_atom_site_label_1
_geom_torsion_atom_site_label_2
_geom_torsion_atom_site_label_3
_geom_torsion_atom_site_label_4
_geom_torsion
_geom_torsion_site_symmetry_1
_geom_torsion_site_symmetry_4
Rb1 O2 C3 C2 -126.3(7) 1_565 .
Rb1 O2 C3 C4 110.5(8) 1_565 .
Rb1 O16 C20 C19 -177.6(8) . .
Rb1 O16 C20 C21 -56.6(15) . .
Rb1 O17 C21 C20 -46.7(10) . .
Rb1 O17 C21 C22 -169.3(7) . .
Rb1 O37 C45 C44 107.4(12) 1_565 .
Rb1 O37 C45 C46 -14.0(16) 1_565 .
Rb1 O41 C50 C49 72.0(10) 1_565 .
Rb1 O41 C50 C51 -166.0(5) 1_565 .
Rb1 O51 C62 C61 -160.4(7) . .
Rb1 O51 C62 C63 -37.2(11) . .
Rb1 O52 C63 C62 -60.9(11) . .
Rb1 O52 C63 C64 175.5(6) . .
Rb2 O3 C4 O5 -139.4(6) 1_655 .
Rb2 O3 C4 C3 101.4(8) 1_655 .
Rb2 O3 C5 C1 -100.1(7) 1_655 .
Rb2 O3 C5 C6 24.2(11) 1_655 .
Rb2 O4 C6 C5 70.9(10) 1_655 .
Rb2 O18 C22 O20 -159.4(7) 1_645 .
Rb2 O18 C22 C21 79.0(9) 1_645 .
Rb2 O18 C23 C19 -70.2(10) 1_645 .
Rb2 O18 C23 C24 55.6(10) 1_645 .
Rb2 O19 C24 C23 40.4(10) 1_645 .
Rb2 O39 C48 C47 164.8(7) . .
Rb3 O24 C30 C29 -153.2(7) 1_655 .
Rb3 O39 C48 C47 106.1(12) 1_565 .
Rb3 O54 C66 C65 -116.4(8) . .
Rb3 O58 C67 O55 -82.9(7) . .
Rb3 O58 C67 C68 160.3(6) . .
Rb3 O58 C71 C70 -167.7(5) . .
Rb3 O58 C71 C72 -44.3(8) . .
O1 C2 C3 O2 62.4(11) . .
O1 C2 C3 C4 -174.4(8) . .
O2 C3 C4 O3 -179.6(8) . .
O2 C3 C4 O5 58.6(10) . .
O3 C5 C6 Rb2 -17.5(8) . 1_655
O3 C5 C6 O4 -60.7(11) . .
O5 C7 C8 O6 -71.1(8) . .
O5 C7 C8 C9 167.5(7) . .
O5 C7 C11 O8 -166.0(7) . .
O5 C7 C11 C12 75.9(9) . .
O6 C8 C9 O7 64.4(9) . .
O6 C8 C9 C10 -173.0(7) . .
O7 C9 C10 O8 -175.3(7) . .
O7 C9 C10 O10 64.7(8) . .
O8 C11 C12 O9 -69.3(9) . .
O10 C13 C14 O11 -68.9(8) . .
O10 C13 C14 C15 166.4(7) . .
O10 C13 C17 O13 -164.1(7) . .
O10 C13 C17 C18 75.6(9) . .
O11 C14 C15 O12 62.5(10) . .
O11 C14 C15 C16 -176.0(7) . .
O12 C15 C16 O13 -177.5(7) . .
O12 C15 C16 O15 63.1(9) . .
O13 C17 C18 O14 -63.0(10) . .
O15 C19 C20 O16 -70.8(12) . .
O15 C19 C20 C21 170.8(9) . .
O15 C19 C23 O18 -172.0(8) . .
O15 C19 C23 C24 66.1(11) . .
O16 C20 C21 O17 67.6(13) . .
O16 C20 C21 C22 -170.8(10) . .
O17 C21 C22 Rb2 -127.7(9) . 1_645
O17 C21 C22 O18 177.8(9) . .
O17 C21 C22 O20 54.3(12) . .
O18 C23 C24 O19 -60.6(11) . .
O20 C25 C26 O21 -68.9(8) . .
O20 C25 C26 C27 169.3(7) . .
O20 C25 C29 O23 -168.9(7) . .
O20 C25 C29 C30 71.1(10) . .
O21 C26 C27 O22 65.5(9) . .
O21 C26 C27 C28 -173.0(7) . .
O22 C27 C28 O23 -176.2(6) . .
O22 C27 C28 O25 62.4(8) . .
O23 C29 C30 Rb3 -125.5(13) . 1_655
O23 C29 C30 O24 -70.4(10) . .
O25 C31 C32 O26 -69.7(8) . .
O25 C31 C32 C33 167.1(7) . .
O25 C31 C35 O28 -163.5(6) . .
O25 C31 C35 C36 76.4(8) . .
O26 C32 C33 O27 64.1(9) . .
O26 C32 C33 C34 -175.3(7) . .
O27 C33 C34 O28 -177.4(6) . .
O27 C33 C34 O30 61.4(9) . .
O28 C35 C36 O29 -62.6(9) . .
O30 C1 C2 O1 -66.7(10) . .
O30 C1 C2 C3 176.0(7) . .
O30 C1 C5 O3 -176.0(7) . .
O30 C1 C5 C6 64.1(12) . .
O31 C37 C38 O32 59.9(9) . .
O31 C37 C38 C39 -178.6(7) . .
O31 C37 C41 O35 -65.5(9) . .
O31 C37 C41 C40 175.5(7) . .
O32 C38 C39 O33 -176.9(7) . .
O32 C38 C39 O60 62.3(9) . .
O33 C40 C41 O35 -168.7(6) . .
O33 C40 C41 C37 -51.5(9) . .
O33 C40 C42 O34 -69.0(9) . .
O35 C43 C44 O36 61.9(10) . .
O35 C43 C44 C45 -60.2(10) . .
O36 C44 C45 O37 60.8(10) . .
O36 C44 C45 C46 -178.4(8) . .
O37 C45 C46 O40 -69.8(10) . .
O37 C45 C46 C47 174.8(8) . .
O38 C43 C44 O36 -177.0(8) . .
O38 C43 C44 C45 60.9(10) . .
O38 C47 C48 O39 -62.8(12) . .
O40 C46 C47 O38 -169.6(7) . .
O40 C46 C47 C48 71.2(11) . .
O40 C49 C50 O41 60.6(10) . .
O40 C49 C50 C51 -62.1(9) . .
O41 C50 C51 O42 57.0(9) . .
O41 C50 C51 C52 179.0(7) . .
O42 C51 C52 O45 -70.0(8) . .
O42 C51 C52 C53 172.7(7) . .
O43 C49 C50 O41 -177.2(7) . .
O43 C49 C50 C51 60.1(10) . .
O43 C53 C54 O44 -62.0(9) . .
O45 C52 C53 O43 -166.9(6) . .
O45 C52 C53 C54 75.3(8) . .
O45 C55 C56 O46 63.7(9) . .
O45 C55 C56 C57 -59.4(9) . .
O46 C56 C57 O47 55.8(9) . .
O46 C56 C57 C58 -179.8(7) . .
O47 C57 C58 O50 -64.4(9) . .
O47 C57 C58 C59 174.2(7) . .
O48 C55 C56 O46 -175.4(7) . .
O48 C55 C56 C57 61.4(9) . .
O48 C59 C60 O49 -64.5(9) . .
O50 C58 C59 O48 -166.1(7) . .
O50 C58 C59 C60 75.7(9) . .
O50 C61 C62 O51 54.7(12) . .
O50 C61 C62 C63 -68.2(12) . .
O51 C62 C63 O52 67.6(12) . .
O51 C62 C63 C64 -172.3(9) . .
O52 C63 C64 O55 -74.1(10) . .
O52 C63 C64 C65 169.5(9) . .
O53 C61 C62 O51 178.6(9) . .
O53 C61 C62 C63 55.7(12) . .
O53 C65 C66 O54 -60.1(10) . .
O55 C64 C65 O53 -168.5(7) . .
O55 C64 C65 C66 71.4(10) . .
O55 C67 C68 O56 63.3(9) . .
O55 C67 C68 C69 -60.3(9) . .
O56 C68 C69 O57 59.8(9) . .
O56 C68 C69 C70 -177.8(7) . .
O57 C69 C70 O60 -70.1(8) . .
O57 C69 C70 C71 172.1(7) . .
O58 C67 C68 O56 -176.5(7) . .
O58 C67 C68 C69 59.9(10) . .
O58 C71 C72 O59 -60.9(9) . .
O60 C70 C71 O58 -167.2(6) . .
O60 C70 C71 C72 73.2(9) . .
C1 O30 C34 O28 113.4(8) . .
C1 O30 C34 C33 -126.2(8) . .
C1 C2 C3 O2 -178.8(8) . .
C1 C2 C3 C4 -55.6(10) . .
C1 C5 C6 Rb2 103.8(8) . 1_655
C1 C5 C6 O4 60.5(12) . .
C2 C1 C5 O3 -58.8(10) . .
C2 C1 C5 C6 -178.7(10) . .
C2 C3 C4 O3 55.9(10) . .
C2 C3 C4 O5 -66.0(10) . .
C4 O3 C5 C1 61.7(10) . .
C4 O3 C5 C6 -174.1(9) . .
C4 O5 C7 C8 130.9(8) . .
C4 O5 C7 C11 -108.6(8) . .
C5 O3 C4 O5 59.9(10) . .
C5 O3 C4 C3 -59.3(10) . .
C5 C1 C2 O1 174.8(9) . .
C5 C1 C2 C3 57.5(10) . .
C7 O5 C4 O3 112.5(8) . .
C7 O5 C4 C3 -126.5(8) . .
C7 C8 C9 O7 -176.8(7) . .
C7 C8 C9 C10 -54.1(9) . .
C7 C11 C12 O9 52.1(10) . .
C8 C7 C11 O8 -49.2(9) . .
C8 C7 C11 C12 -167.3(7) . .
C8 C9 C10 O8 60.6(9) . .
C8 C9 C10 O10 -59.3(9) . .
C10 O8 C11 C7 56.5(9) . .
C10 O8 C11 C12 178.3(7) . .
C10 O10 C13 C14 130.2(7) . .
C10 O10 C13 C17 -107.9(8) . .
C11 O8 C10 O10 54.7(9) . .
C11 O8 C10 C9 -62.9(9) . .
C11 C7 C8 O6 170.5(7) . .
C11 C7 C8 C9 49.1(9) . .
C13 O10 C10 O8 111.9(8) . .
C13 O10 C10 C9 -128.2(7) . .
C13 C14 C15 O12 -175.2(7) . .
C13 C14 C15 C16 -53.7(9) . .
C13 C17 C18 O14 60.3(10) . .
C14 C13 C17 O13 -46.2(10) . .
C14 C13 C17 C18 -166.5(7) . .
C14 C15 C16 O13 60.3(9) . .
C14 C15 C16 O15 -59.0(9) . .
C16 O13 C17 C13 54.7(10) . .
C16 O13 C17 C18 178.2(7) . .
C16 O15 C19 C20 114.6(9) . .
C16 O15 C19 C23 -124.2(8) . .
C17 O13 C16 O15 55.4(10) . .
C17 O13 C16 C15 -61.8(9) . .
C17 C13 C14 O11 172.1(7) . .
C17 C13 C14 C15 47.4(10) . .
C19 O15 C16 O13 105.6(9) . .
C19 O15 C16 C15 -135.7(8) . .
C19 C20 C21 O17 -174.4(10) . .
C19 C20 C21 C22 -52.8(14) . .
C19 C23 C24 O19 63.0(11) . .
C20 C19 C23 O18 -51.4(12) . .
C20 C19 C23 C24 -173.4(10) . .
C20 C21 C22 Rb2 110.4(9) . 1_645
C20 C21 C22 O18 55.9(13) . .
C20 C21 C22 O20 -67.6(12) . .
C22 O18 C23 C19 57.9(11) . .
C22 O18 C23 C24 -176.3(9) . .
C22 O20 C25 C26 142.3(9) . .
C22 O20 C25 C29 -93.8(10) . .
C23 O18 C22 Rb2 -139.0(8) . 1_645
C23 O18 C22 O20 61.6(11) . .
C23 O18 C22 C21 -60.0(11) . .
C23 C19 C20 O16 168.5(10) . .
C23 C19 C20 C21 50.1(13) . .
C25 O20 C22 Rb2 57(2) . 1_645
C25 O20 C22 O18 109.5(9) . .
C25 O20 C22 C21 -128.2(9) . .
C25 C26 C27 O22 -174.3(7) . .
C25 C26 C27 C28 -52.8(9) . .
C25 C29 C30 Rb3 -3.2(18) . 1_655
C25 C29 C30 O24 51.9(11) . .
C26 C25 C29 O23 -50.7(10) . .
C26 C25 C29 C30 -170.7(7) . .
C26 C27 C28 O23 61.9(9) . .
C26 C27 C28 O25 -59.5(9) . .
C28 O23 C29 C25 59.5(9) . .
C28 O23 C29 C30 -174.8(7) . .
C28 O25 C31 C32 128.9(7) . .
C28 O25 C31 C35 -109.3(8) . .
C29 O23 C28 O25 52.0(9) . .
C29 O23 C28 C27 -65.7(8) . .
C29 C25 C26 O21 169.9(7) . .
C29 C25 C26 C27 48.2(10) . .
C31 O25 C28 O23 107.8(8) . .
C31 O25 C28 C27 -133.7(7) . .
C31 C32 C33 O27 -174.1(7) . .
C31 C32 C33 C34 -53.5(9) . .
C31 C35 C36 O29 60.1(10) . .
C32 C31 C35 O28 -46.2(9) . .
C32 C31 C35 C36 -166.2(7) . .
C32 C33 C34 O28 61.6(9) . .
C32 C33 C34 O30 -59.7(9) . .
C34 O28 C35 C31 55.6(9) . .
C34 O28 C35 C36 179.0(7) . .
C34 O30 C1 C2 125.1(8) . .
C34 O30 C1 C5 -117.0(8) . .
C35 O28 C34 O30 55.0(9) . .
C35 O28 C34 C33 -64.1(9) . .
C35 C31 C32 O26 170.4(7) . .
C35 C31 C32 C33 47.2(10) . .
C37 C38 C39 O33 61.1(9) . .
C37 C38 C39 O60 -59.7(9) . .
C38 C37 C41 O35 173.2(7) . .
C38 C37 C41 C40 54.1(9) . .
C39 O33 C40 C41 55.9(9) . .
C39 O33 C40 C42 179.3(7) . .
C39 O60 C70 C69 131.2(7) . .
C39 O60 C70 C71 -108.3(8) . .
C40 O33 C39 O60 56.9(10) . .
C40 O33 C39 C38 -61.3(9) . .
C41 O35 C43 O38 114.6(8) . .
C41 O35 C43 C44 -125.4(8) . .
C41 C37 C38 O32 -179.1(7) . .
C41 C37 C38 C39 -57.6(9) . .
C41 C40 C42 O34 52.4(10) . .
C42 C40 C41 O35 71.8(9) . .
C42 C40 C41 C37 -171.1(7) . .
C43 O35 C41 C37 133.4(8) . .
C43 O35 C41 C40 -106.5(8) . .
C43 O38 C47 C46 57.9(11) . .
C43 O38 C47 C48 -179.1(10) . .
C43 C44 C45 O37 -177.1(8) . .
C43 C44 C45 C46 -56.2(10) . .
C44 C45 C46 O40 168.4(8) . .
C44 C45 C46 C47 53.0(11) . .
C45 C46 C47 O38 -51.3(11) . .
C45 C46 C47 C48 -170.5(9) . .
C46 O40 C49 O43 114.8(9) . .
C46 O40 C49 C50 -123.3(9) . .
C46 C47 C48 O39 57.2(12) . .
C47 O38 C43 O35 55.0(10) . .
C47 O38 C43 C44 -63.8(10) . .
C49 O40 C46 C45 121.5(9) . .
C49 O40 C46 C47 -118.3(9) . .
C49 O43 C53 C52 54.1(9) . .
C49 O43 C53 C54 175.0(7) . .
C49 C50 C51 O42 -178.8(7) . .
C49 C50 C51 C52 -56.9(9) . .
C50 C51 C52 O45 169.8(7) . .
C50 C51 C52 C53 52.6(9) . .
C51 C52 C53 O43 -50.4(9) . .
C51 C52 C53 C54 -168.1(7) . .
C52 O45 C55 O48 118.0(8) . .
C52 O45 C55 C56 -120.7(8) . .
C52 C53 C54 O44 58.6(10) . .
C53 O43 C49 O40 59.4(10) . .
C53 O43 C49 C50 -60.3(10) . .
C55 O45 C52 C51 125.7(7) . .
C55 O45 C52 C53 -114.4(8) . .
C55 O48 C59 C58 53.2(9) . .
C55 O48 C59 C60 177.7(7) . .
C55 C56 C57 O47 177.6(7) . .
C55 C56 C57 C58 -58.0(9) . .
C56 C57 C58 O50 174.0(7) . .
C56 C57 C58 C59 52.7(10) . .
C57 C58 C59 O48 -49.7(10) . .
C57 C58 C59 C60 -167.9(7) . .
C58 O50 C61 O53 101.7(9) . .
C58 O50 C61 C62 -138.2(8) . .
C58 C59 C60 O49 57.6(10) . .
C59 O48 C55 O45 59.3(9) . .
C59 O48 C55 C56 -60.3(9) . .
C61 O50 C58 C57 156.9(8) . .
C61 O50 C58 C59 -82.1(10) . .
C61 O53 C65 C64 65.2(10) . .
C61 O53 C65 C66 -172.5(8) . .
C61 C62 C63 O52 -168.8(10) . .
C61 C62 C63 C64 -48.7(13) . .
C62 C63 C64 O55 164.2(9) . .
C62 C63 C64 C65 47.8(12) . .
C63 C64 C65 O53 -52.2(11) . .
C63 C64 C65 C66 -172.2(9) . .
C64 O55 C67 O58 105.9(9) . .
C64 O55 C67 C68 -134.5(8) . .
C64 C65 C66 O54 59.2(11) . .
C65 O53 C61 O50 53.9(11) . .
C65 O53 C61 C62 -66.5(10) . .
C67 O55 C64 C63 105.2(10) . .
C67 O55 C64 C65 -135.7(8) . .
C67 O58 C71 C70 55.3(9) . .
C67 O58 C71 C72 178.7(7) . .
C67 C68 C69 O57 -177.5(7) . .
C67 C68 C69 C70 -55.1(9) . .
C68 C69 C70 O60 168.7(7) . .
C68 C69 C70 C71 50.9(9) . .
C69 C70 C71 O58 -49.9(9) . .
C69 C70 C71 C72 -169.5(7) . .
C70 O60 C39 O33 116.1(8) . .
C70 O60 C39 C38 -123.3(8) . .
C70 C71 C72 O59 61.6(10) . .
C71 O58 C67 O55 57.2(9) . .
C71 O58 C67 C68 -59.6(9) . .

loop_
_smtbx_masks_void_nr
_smtbx_masks_void_average_x
_smtbx_masks_void_average_y
_smtbx_masks_void_average_z
_smtbx_masks_void_volume
_smtbx_masks_void_count_electrons
1 -0.036 -0.014 0.605 61.5 10.5
2 0.036 0.486 0.395 61.5 8.6
3 0.231 -0.014 0.892 9.5 3.9
4 0.372 0.036 0.259 122.9 18.1
5 0.406 -0.038 0.589 14.8 9.1
6 0.628 0.536 0.741 122.9 17.7
7 0.594 0.462 0.411 14.8 9.1
8 0.769 0.486 0.108 9.5 4.1
